data_4340071
loop_
_publ_author_name
'Barrett, Brittany J.'
'Iluc, Vlad M.'

_publ_section_title
;
 Coordination of a Hemilabile Pincer Ligand with an Olefinic Backbone to
 Mid-to-Late Transition Metals.
;
_journal_issue 14
_journal_name_full 'Inorganic chemistry'
_journal_page_first 7248
_journal_page_last 7259
_journal_paper_doi 10.1021/ic500549z
_journal_volume 53
_journal_year 2014
_chemical_formula_sum 'C129 H108 B2 Cl2 Co2 F48 P4'
_chemical_formula_weight 2904.41
_chemical_name_systematic
; 
 ? 
;
_space_group_IT_number 2
_symmetry_cell_setting triclinic
_symmetry_space_group_name_Hall '-P 1'
_symmetry_space_group_name_H-M 'P -1'
_atom_sites_solution_hydrogens geom
_atom_sites_solution_primary direct
_atom_sites_solution_secondary difmap
_audit_creation_method SHELXL-97
_cell_angle_alpha 74.884(3)
_cell_angle_beta 77.262(3)
_cell_angle_gamma 78.423(3)
_cell_formula_units_Z 2
_cell_length_a 12.4634(16)
_cell_length_b 23.274(3)
_cell_length_c 24.594(3)
_cell_measurement_temperature 120(2)
_cell_volume 6639.6(15)
_computing_structure_refinement 'SHELXL-97 (Sheldrick, 1997)'
_computing_structure_solution 'SHELXS-97 (Sheldrick, 1990)'
_diffrn_ambient_temperature 120(2)
_diffrn_measured_fraction_theta_full 0.998
_diffrn_measured_fraction_theta_max 0.998
_diffrn_radiation_monochromator graphite
_diffrn_radiation_source 'fine-focus sealed tube'
_diffrn_radiation_type MoK\a
_diffrn_radiation_wavelength 0.71073
_diffrn_reflns_av_R_equivalents 0.0586
_diffrn_reflns_av_sigmaI/netI 0.0403
_diffrn_reflns_limit_h_max 14
_diffrn_reflns_limit_h_min -14
_diffrn_reflns_limit_k_max 27
_diffrn_reflns_limit_k_min -27
_diffrn_reflns_limit_l_max 29
_diffrn_reflns_limit_l_min -29
_diffrn_reflns_number 154657
_diffrn_reflns_theta_full 25.00
_diffrn_reflns_theta_max 25.00
_diffrn_reflns_theta_min 0.87
_exptl_absorpt_coefficient_mu 0.453
_exptl_absorpt_correction_T_max 0.7457
_exptl_absorpt_correction_T_min 0.6833
_exptl_absorpt_correction_type multi-scan
_exptl_absorpt_process_details 'Bruker AXS area detector scaling and absorption correction'
_exptl_crystal_density_diffrn 1.453
_exptl_crystal_density_method 'not measured'
_exptl_crystal_F_000 2944
_exptl_crystal_size_max 0.10
_exptl_crystal_size_mid 0.09
_exptl_crystal_size_min 0.08
_refine_diff_density_max 1.779
_refine_diff_density_min -1.155
_refine_diff_density_rms 0.098
_refine_ls_extinction_method none
_refine_ls_goodness_of_fit_ref 1.102
_refine_ls_hydrogen_treatment constr
_refine_ls_matrix_type full
_refine_ls_number_parameters 1672
_refine_ls_number_reflns 23349
_refine_ls_number_restraints 0
_refine_ls_restrained_S_all 1.102
_refine_ls_R_factor_all 0.0983
_refine_ls_R_factor_gt 0.0711
_refine_ls_shift/su_max 0.019
_refine_ls_shift/su_mean 0.017
_refine_ls_structure_factor_coef Fsqd
_refine_ls_weighting_details 'calc w=1/[\s^2^(Fo^2^)+(0.1049P)^2^+13.4852P] where P=(Fo^2^+2Fc^2^)/3'
_refine_ls_weighting_scheme calc
_refine_ls_wR_factor_gt 0.1898
_refine_ls_wR_factor_ref 0.2049
_reflns_number_gt 17148
_reflns_number_total 23349
_reflns_threshold_expression >2sigma(I)
_cod_data_source_file ic500549z_si_002.cif
_cod_data_source_block bb37
_cod_depositor_comments 'Adding full bibliography for 4340069--4340078.cif.'
_cod_original_sg_symbol_H-M P-1
_cod_database_code 4340071

loop_
_symmetry_equiv_pos_as_xyz
'x, y, z'
'-x, -y, -z'

loop_
_atom_site_label
_atom_site_type_symbol
_atom_site_fract_x
_atom_site_fract_y
_atom_site_fract_z
_atom_site_U_iso_or_equiv
_atom_site_adp_type
_atom_site_occupancy
_atom_site_symmetry_multiplicity
_atom_site_calc_flag
_atom_site_refinement_flags
Co1 Co -0.01489(4) 0.11012(2) 0.18653(2) 0.01812(14) Uani 1 1 d .
B1 B 0.5254(4) 0.6737(2) 0.0983(2) 0.0196(9) Uani 1 1 d .
Cl1 Cl 0.09235(9) 0.14808(5) 0.22388(5) 0.0308(3) Uani 1 1 d .
Co2 Co 0.01012(5) 0.39516(2) 0.30388(2) 0.02093(14) Uani 1 1 d .
C2 C -0.062(2) 0.4813(9) 0.5079(8) 0.113(3) Uani 0.50 1 d P
B2 B 0.5793(4) 0.1899(2) 0.56594(19) 0.0201(10) Uani 1 1 d .
Cl2 Cl -0.09994(11) 0.35603(5) 0.26911(5) 0.0394(3) Uani 1 1 d .
C7 C 0.8970(11) 0.0006(5) -0.0010(3) 0.114(2) Uani 1 1 d .
F6 F 0.3063(5) 0.5126(2) 0.0511(3) 0.126(2) Uani 1 1 d .
C6 C 0.0498(11) 0.4560(5) 0.5238(4) 0.113(3) Uani 1 1 d .
F5 F 0.2358(4) 0.5666(2) -0.01783(18) 0.0997(17) Uani 1 1 d .
C5 C 0.025(2) 0.5734(9) 0.4819(8) 0.113(3) Uani 0.50 1 d P
F4 F 0.1883(4) 0.5870(3) 0.0639(2) 0.1076(18) Uani 1 1 d .
C4 C 0.129(2) 0.5518(9) 0.4966(8) 0.113(3) Uani 0.50 1 d P
C3 C 0.137(2) 0.4920(9) 0.5222(8) 0.113(3) Uani 0.50 1 d P
C10 C 0.856(2) -0.0449(9) 0.0076(6) 0.114(2) Uani 0.50 1 d P
P11 P 0.02283(9) 0.02372(5) 0.25124(4) 0.0209(2) Uani 1 1 d .
C11 C -0.0659(3) 0.05250(19) 0.14833(17) 0.0211(9) Uani 1 1 d .
H11 H -0.0299 0.0551 0.1074 0.025 Uiso 1 1 calc R
P12 P -0.04239(9) 0.20259(5) 0.12893(5) 0.0224(2) Uani 1 1 d .
C12 C -0.1522(3) 0.09970(19) 0.15667(17) 0.0217(9) Uani 1 1 d .
H12 H -0.2151 0.0872 0.1879 0.026 Uiso 1 1 calc R
C13 C -0.0456(3) -0.02991(19) 0.23590(17) 0.0221(9) Uani 1 1 d .
F13 F 0.4448(3) 0.2210(2) 0.36014(15) 0.0846(14) Uani 1 1 d .
C14 C -0.0746(3) -0.01043(19) 0.18198(17) 0.0218(9) Uani 1 1 d .
F14 F 0.5505(4) 0.28166(17) 0.30521(13) 0.0713(11) Uani 1 1 d .
F15 F 0.6197(3) 0.19423(17) 0.34456(14) 0.0654(10) Uani 1 1 d .
C15 C -0.1194(4) -0.0482(2) 0.1608(2) 0.0290(10) Uani 1 1 d .
H15 H -0.1379 -0.0355 0.1236 0.035 Uiso 1 1 calc R
C16 C -0.1371(4) -0.1044(2) 0.1942(2) 0.0348(11) Uani 1 1 d .
H16 H -0.1675 -0.1305 0.1797 0.042 Uiso 1 1 calc R
F16 F 0.8564(4) 0.2410(3) 0.68041(18) 0.1018(17) Uani 1 1 d .
C17 C -0.1109(4) -0.1230(2) 0.2485(2) 0.0332(11) Uani 1 1 d .
H17 H -0.1248 -0.1614 0.2714 0.040 Uiso 1 1 calc R
F17 F 1.0141(3) 0.22281(18) 0.6357(2) 0.0840(14) Uani 1 1 d .
C18 C -0.0645(4) -0.0861(2) 0.26966(19) 0.0297(10) Uani 1 1 d .
H18 H -0.0458 -0.0990 0.3068 0.036 Uiso 1 1 calc R
F18 F 1.0455(2) 0.05546(12) 0.54077(12) 0.0400(7) Uani 1 1 d .
C19 C -0.0246(4) 0.0239(2) 0.32716(18) 0.0308(10) Uani 1 1 d .
H19 H -0.0348 -0.0183 0.3477 0.037 Uiso 1 1 calc R
F19 F 1.0496(2) 0.12111(12) 0.46271(12) 0.0473(8) Uani 1 1 d .
C134 C 0.5439(3) 0.12453(18) 0.56993(16) 0.0192(8) Uani 1 1 d .
C20 C -0.1377(5) 0.0623(3) 0.3348(2) 0.0504(15) Uani 1 1 d .
H20A H -0.1683 0.0576 0.3757 0.076 Uiso 1 1 calc R
H20B H -0.1877 0.0496 0.3161 0.076 Uiso 1 1 calc R
H20C H -0.1302 0.1047 0.3176 0.076 Uiso 1 1 calc R
F20 F 0.9282(2) 0.06137(15) 0.48822(15) 0.0522(9) Uani 1 1 d .
P21 P -0.04376(10) 0.48251(5) 0.24349(5) 0.0263(3) Uani 1 1 d .
F21 F 0.9048(5) 0.29964(16) 0.6033(2) 0.1051(19) Uani 1 1 d .
C21 C 0.0601(4) 0.4545(2) 0.3413(2) 0.0302(10) Uani 1 1 d .
H21 H 0.0222 0.4535 0.3818 0.036 Uiso 1 1 calc R
P22 P 0.05351(9) 0.30002(5) 0.35396(4) 0.0203(2) Uani 1 1 d .
F22 F 0.6335(4) 0.41831(16) 0.4601(2) 0.0890(15) Uani 1 1 d .
C22 C 0.1439(4) 0.4071(2) 0.33529(19) 0.0271(10) Uani 1 1 d .
H22 H 0.2085 0.4184 0.3047 0.033 Uiso 1 1 calc R
F23 F 0.4611(4) 0.42577(17) 0.4825(3) 0.126(2) Uani 1 1 d .
C23 C 0.0608(6) 0.0419(3) 0.3538(2) 0.0577(18) Uani 1 1 d .
H15A H 0.0331 0.0387 0.3948 0.087 Uiso 1 1 calc R
H15B H 0.0720 0.0835 0.3353 0.087 Uiso 1 1 calc R
H15C H 0.1316 0.0149 0.3483 0.087 Uiso 1 1 calc R
C151 C 0.980(2) -0.0793(9) 0.0166(6) 0.114(2) Uani 0.50 1 d P
C138 C 0.9423(11) 0.0475(4) -0.0100(3) 0.114(2) Uani 1 1 d .
C25 C 0.2010(5) -0.0688(2) 0.2768(3) 0.0529(15) Uani 1 1 d .
H25A H 0.1675 -0.0700 0.3170 0.079 Uiso 1 1 calc R
H25B H 0.2820 -0.0796 0.2734 0.079 Uiso 1 1 calc R
H25C H 0.1716 -0.0975 0.2633 0.079 Uiso 1 1 calc R
C24 C 0.1726(4) -0.0050(2) 0.2405(2) 0.0320(11) Uani 1 1 d .
H24 H 0.2106 0.0224 0.2525 0.038 Uiso 1 1 calc R
F24 F 0.5374(6) 0.44154(18) 0.3969(2) 0.120(2) Uani 1 1 d .
F26 F 1.0015(3) 0.55113(15) 0.03314(16) 0.0592(9) Uani 1 1 d .
C26 C 0.2165(4) -0.0019(2) 0.1771(2) 0.0421(12) Uani 1 1 d .
H26A H 0.1755 -0.0253 0.1632 0.063 Uiso 1 1 calc R
H26B H 0.2958 -0.0185 0.1715 0.063 Uiso 1 1 calc R
H26C H 0.2064 0.0402 0.1558 0.063 Uiso 1 1 calc R
C27 C -0.1886(3) 0.14767(19) 0.10766(18) 0.0246(9) Uani 1 1 d .
F27 F 0.8591(2) 0.54195(14) 0.00431(15) 0.0503(8) Uani 1 1 d .
C28 C -0.2751(4) 0.1405(2) 0.0832(2) 0.0382(12) Uani 1 1 d .
H28 H -0.3138 0.1070 0.0990 0.046 Uiso 1 1 calc R
F28 F 0.9547(4) 0.61051(15) -0.04148(15) 0.0821(14) Uani 1 1 d .
C29 C -0.3032(5) 0.1830(2) 0.0354(2) 0.0440(13) Uani 1 1 d .
H29 H -0.3622 0.1786 0.0188 0.053 Uiso 1 1 calc R
C132 C 0.4966(3) 0.21213(18) 0.62081(17) 0.0207(9) Uani 1 1 d .
C133 C 0.3226(3) 0.2646(2) 0.6642(2) 0.0288(10) Uani 1 1 d .
C30 C -0.2475(5) 0.2317(2) 0.0114(2) 0.0406(13) Uani 1 1 d .
H30 H -0.2663 0.2595 -0.0222 0.049 Uiso 1 1 calc R
F30 F 0.2654(2) 0.11466(13) 0.50732(14) 0.0508(8) Uani 1 1 d .
C31 C -0.1649(4) 0.2398(2) 0.03618(19) 0.0337(11) Uani 1 1 d .
H31 H -0.1275 0.2738 0.0204 0.040 Uiso 1 1 calc R
F31 F 0.2825(2) 0.01907(12) 0.53605(12) 0.0356(6) Uani 1 1 d .
C32 C -0.1363(3) 0.1979(2) 0.08458(17) 0.0248(9) Uani 1 1 d .
F32 F 0.2141(2) 0.07467(16) 0.59559(14) 0.0507(8) Uani 1 1 d .
F33 F 0.3807(5) 0.68407(18) 0.31233(15) 0.1049(19) Uani 1 1 d .
C33 C -0.1659(4) 0.3169(2) 0.1360(2) 0.0401(12) Uani 1 1 d .
H33A H -0.2029 0.3441 0.1613 0.060 Uiso 1 1 calc R
H33B H -0.2200 0.3101 0.1158 0.060 Uiso 1 1 calc R
H33C H -0.1057 0.3351 0.1082 0.060 Uiso 1 1 calc R
F34 F 0.3606(4) 0.5979(2) 0.35955(14) 0.0789(12) Uani 1 1 d .
C34 C -0.2089(5) 0.2292(2) 0.2172(2) 0.0448(13) Uani 1 1 d .
H34A H -0.2464 0.2578 0.2409 0.067 Uiso 1 1 calc R
H34B H -0.1758 0.1922 0.2412 0.067 Uiso 1 1 calc R
H34C H -0.2630 0.2196 0.1987 0.067 Uiso 1 1 calc R
C35 C -0.1179(4) 0.2570(2) 0.1716(2) 0.0301(10) Uani 1 1 d .
H35 H -0.0637 0.2656 0.1919 0.036 Uiso 1 1 calc R
F35 F 0.5173(3) 0.6253(3) 0.34041(19) 0.0949(16) Uani 1 1 d .
F36 F 0.8448(3) 0.79703(13) 0.10169(16) 0.0636(10) Uani 1 1 d .
C36 C 0.1465(5) 0.1877(3) 0.0496(3) 0.0604(17) Uani 1 1 d .
H36A H 0.1848 0.1563 0.0770 0.091 Uiso 1 1 calc R
H36B H 0.2016 0.2064 0.0186 0.091 Uiso 1 1 calc R
H36C H 0.0992 0.1697 0.0338 0.091 Uiso 1 1 calc R
C37 C 0.0754(4) 0.2349(2) 0.0798(2) 0.0370(12) Uani 1 1 d .
H37 H 0.0438 0.2680 0.0498 0.044 Uiso 1 1 calc R
F37 F 0.9937(3) 0.73301(19) 0.10067(17) 0.0718(12) Uani 1 1 d .
C39 C 0.1409(3) 0.30514(19) 0.40135(18) 0.0227(9) Uani 1 1 d .
F39 F 0.5318(5) 0.19974(18) 0.79620(17) 0.0986(17) Uani 1 1 d .
C38 C 0.1443(5) 0.2628(3) 0.1074(3) 0.0603(18) Uani 1 1 d .
H38A H 0.1800 0.2312 0.1357 0.090 Uiso 1 1 calc R
H38B H 0.0956 0.2931 0.1263 0.090 Uiso 1 1 calc R
H38C H 0.2014 0.2817 0.0779 0.090 Uiso 1 1 calc R
F38 F 0.8693(3) 0.72757(15) 0.17440(12) 0.0467(8) Uani 1 1 d .
C40 C 0.1691(4) 0.2623(2) 0.44929(19) 0.0297(10) Uani 1 1 d .
H40 H 0.1452 0.2240 0.4592 0.036 Uiso 1 1 calc R
F40 F 0.3802(3) 0.1688(2) 0.82324(14) 0.0935(16) Uani 1 1 d .
C41 C 0.2329(4) 0.2764(2) 0.4825(2) 0.0345(11) Uani 1 1 d .
H41 H 0.2520 0.2477 0.5156 0.041 Uiso 1 1 calc R
F41 F 0.5203(3) 0.11512(15) 0.78747(13) 0.0679(11) Uani 1 1 d .
C44 C 0.1770(4) 0.3601(2) 0.38626(19) 0.0286(10) Uani 1 1 d .
F44 F 0.6581(2) -0.04581(12) 0.67167(11) 0.0384(7) Uani 1 1 d .
C43 C 0.2431(4) 0.3734(2) 0.4194(2) 0.0397(12) Uani 1 1 d .
H43 H 0.2702 0.4109 0.4086 0.048 Uiso 1 1 calc R
F43 F 0.5986(2) -0.09158(12) 0.62168(15) 0.0498(8) Uani 1 1 d .
C42 C 0.2683(4) 0.3315(2) 0.4676(2) 0.0405(12) Uani 1 1 d .
H42 H 0.3107 0.3409 0.4910 0.049 Uiso 1 1 calc R
F42 F 0.7427(2) -0.04736(12) 0.58641(11) 0.0359(6) Uani 1 1 d .
C47 C 0.0444(4) 0.5926(2) 0.2185(2) 0.0393(12) Uani 1 1 d .
H47 H 0.0174 0.6051 0.1833 0.047 Uiso 1 1 calc R
C46 C 0.0300(4) 0.5364(2) 0.2538(2) 0.0305(10) Uani 1 1 d .
C45 C 0.0683(4) 0.5174(2) 0.3050(2) 0.0365(11) Uani 1 1 d .
C48 C 0.0975(5) 0.6300(2) 0.2345(3) 0.0527(16) Uani 1 1 d .
H48 H 0.1099 0.6679 0.2100 0.063 Uiso 1 1 calc R
C49 C 0.1328(5) 0.6122(2) 0.2861(3) 0.0597(18) Uani 1 1 d .
H49 H 0.1665 0.6391 0.2977 0.072 Uiso 1 1 calc R
C50 C 0.1205(5) 0.5554(3) 0.3224(3) 0.0563(16) Uani 1 1 d .
H50 H 0.1468 0.5433 0.3577 0.068 Uiso 1 1 calc R
C51 C -0.0584(4) 0.2611(2) 0.40201(19) 0.0285(10) Uani 1 1 d .
H51 H -0.0225 0.2292 0.4313 0.034 Uiso 1 1 calc R
C53 C -0.1205(4) 0.2293(2) 0.3746(2) 0.0409(12) Uani 1 1 d .
H53A H -0.1623 0.2592 0.3478 0.061 Uiso 1 1 calc R
H53B H -0.1720 0.2064 0.4044 0.061 Uiso 1 1 calc R
H53C H -0.0669 0.2017 0.3541 0.061 Uiso 1 1 calc R
C54 C 0.2230(4) 0.2856(2) 0.2629(2) 0.0401(12) Uani 1 1 d .
H54A H 0.2636 0.2606 0.2363 0.060 Uiso 1 1 calc R
H54B H 0.2751 0.2940 0.2834 0.060 Uiso 1 1 calc R
H54C H 0.1871 0.3236 0.2416 0.060 Uiso 1 1 calc R
C55 C 0.1342(4) 0.25222(19) 0.30599(18) 0.0249(9) Uani 1 1 d .
H55 H 0.0821 0.2447 0.2839 0.030 Uiso 1 1 calc R
C56 C 0.1867(4) 0.19121(19) 0.3374(2) 0.0296(10) Uani 1 1 d .
H56A H 0.2222 0.1663 0.3098 0.044 Uiso 1 1 calc R
H56B H 0.1290 0.1711 0.3655 0.044 Uiso 1 1 calc R
H56C H 0.2427 0.1969 0.3571 0.044 Uiso 1 1 calc R
C57 C -0.1923(4) 0.5104(2) 0.2611(2) 0.0360(11) Uani 1 1 d .
H57 H -0.2340 0.4833 0.2511 0.043 Uiso 1 1 calc R
C58 C -0.2250(4) 0.5058(2) 0.3249(2) 0.0470(14) Uani 1 1 d .
H58A H -0.1835 0.5309 0.3363 0.070 Uiso 1 1 calc R
H58B H -0.2077 0.4638 0.3453 0.070 Uiso 1 1 calc R
H58C H -0.3050 0.5196 0.3344 0.070 Uiso 1 1 calc R
C59 C -0.2248(4) 0.5743(2) 0.2266(2) 0.0443(13) Uani 1 1 d .
H59A H -0.2014 0.5755 0.1857 0.066 Uiso 1 1 calc R
H59B H -0.1880 0.6024 0.2370 0.066 Uiso 1 1 calc R
H59C H -0.3056 0.5860 0.2352 0.066 Uiso 1 1 calc R
C60 C -0.0127(5) 0.4834(2) 0.1666(2) 0.0394(12) Uani 1 1 d .
H60 H -0.0061 0.5259 0.1455 0.047 Uiso 1 1 calc R
C61 C -0.1020(6) 0.4641(3) 0.1447(2) 0.0573(17) Uani 1 1 d .
H61A H -0.0790 0.4660 0.1036 0.086 Uiso 1 1 calc R
H61B H -0.1723 0.4911 0.1514 0.086 Uiso 1 1 calc R
H61C H -0.1120 0.4228 0.1650 0.086 Uiso 1 1 calc R
C62 C 0.0996(6) 0.4463(3) 0.1533(2) 0.0596(17) Uani 1 1 d .
H62A H 0.1229 0.4521 0.1117 0.089 Uiso 1 1 calc R
H62B H 0.0948 0.4036 0.1703 0.089 Uiso 1 1 calc R
H62C H 0.1541 0.4589 0.1692 0.089 Uiso 1 1 calc R
C63 C 0.4195(7) 0.1208(5) 0.1468(4) 0.109(3) Uani 1 1 d .
H63A H 0.4102 0.0939 0.1240 0.130 Uiso 1 1 calc R
H63B H 0.4528 0.1552 0.1214 0.130 Uiso 1 1 calc R
H63C H 0.3468 0.1353 0.1676 0.130 Uiso 1 1 calc R
C65 C 0.5237(6) 0.1175(4) 0.2235(3) 0.072(2) Uani 1 1 d .
H65 H 0.4995 0.1594 0.2208 0.087 Uiso 1 1 calc R
C64 C 0.4921(6) 0.0882(4) 0.1874(4) 0.078(2) Uani 1 1 d .
C66 C 0.5889(6) 0.0854(4) 0.2619(3) 0.072(2) Uani 1 1 d .
H66 H 0.6092 0.1055 0.2863 0.087 Uiso 1 1 calc R
C67 C 0.6275(6) 0.0237(4) 0.2672(3) 0.082(2) Uani 1 1 d .
H67 H 0.6752 0.0024 0.2935 0.099 Uiso 1 1 calc R
C68 C 0.5955(6) -0.0036(4) 0.2344(4) 0.084(2) Uani 1 1 d .
H68 H 0.6183 -0.0458 0.2386 0.101 Uiso 1 1 calc R
C69 C 0.5280(6) 0.0273(3) 0.1929(4) 0.071(2) Uani 1 1 d .
H69 H 0.5080 0.0063 0.1692 0.086 Uiso 1 1 calc R
C70 C 0.5578(3) 0.2209(2) 0.45585(17) 0.0247(9) Uani 1 1 d .
H70 H 0.5596 0.1795 0.4573 0.030 Uiso 1 1 calc R
C71 C 0.5614(3) 0.2993(2) 0.49969(19) 0.0269(10) Uani 1 1 d .
H71 H 0.5662 0.3131 0.5321 0.032 Uiso 1 1 calc R
C72 C 0.5477(4) 0.3231(2) 0.4001(2) 0.0341(11) Uani 1 1 d .
H72 H 0.5419 0.3517 0.3650 0.041 Uiso 1 1 calc R
C73 C 0.7888(3) 0.14627(18) 0.53742(16) 0.0198(8) Uani 1 1 d .
H73 H 0.7633 0.1261 0.5149 0.024 Uiso 1 1 calc R
C74 C 0.7543(4) 0.21405(19) 0.59822(18) 0.0235(9) Uani 1 1 d .
H74 H 0.7048 0.2402 0.6196 0.028 Uiso 1 1 calc R
C75 C 0.9429(3) 0.16896(19) 0.56779(18) 0.0236(9) Uani 1 1 d .
H75 H 1.0204 0.1637 0.5680 0.028 Uiso 1 1 calc R
C76 C 0.4690(3) 0.01336(19) 0.58147(18) 0.0235(9) Uani 1 1 d .
H76 H 0.4447 -0.0236 0.5843 0.028 Uiso 1 1 calc R
C77 C 0.6040(3) 0.06914(18) 0.59171(16) 0.0202(8) Uani 1 1 d .
H77 H 0.6719 0.0685 0.6035 0.024 Uiso 1 1 calc R
C78 C 0.4425(3) 0.12174(18) 0.55574(16) 0.0193(8) Uani 1 1 d .
H78 H 0.3973 0.1583 0.5415 0.023 Uiso 1 1 calc R
C79 C 0.3436(4) 0.2383(2) 0.71822(19) 0.0283(10) Uani 1 1 d .
H79 H 0.2929 0.2474 0.7509 0.034 Uiso 1 1 calc R
C80 C 0.5154(3) 0.18540(19) 0.67625(18) 0.0236(9) Uani 1 1 d .
H80 H 0.5816 0.1576 0.6814 0.028 Uiso 1 1 calc R
C81 C 0.3977(3) 0.25204(19) 0.61631(18) 0.0227(9) Uani 1 1 d .
H81 H 0.3810 0.2712 0.5794 0.027 Uiso 1 1 calc R
C82 C 0.3397(4) 0.86008(18) 0.09469(18) 0.0239(9) Uani 1 1 d .
H82 H 0.2999 0.8995 0.0943 0.029 Uiso 1 1 calc R
C83 C 0.3495(3) 0.75244(18) 0.12469(17) 0.0200(8) Uani 1 1 d .
H83 H 0.3133 0.7188 0.1448 0.024 Uiso 1 1 calc R
C84 C 0.5065(3) 0.79371(18) 0.06752(17) 0.0226(9) Uani 1 1 d .
H84 H 0.5805 0.7890 0.0469 0.027 Uiso 1 1 calc R
C85 C 0.4703(3) 0.64596(19) 0.21236(17) 0.0229(9) Uani 1 1 d .
H85 H 0.4604 0.6878 0.2113 0.028 Uiso 1 1 calc R
C86 C 0.5150(4) 0.56513(19) 0.16595(19) 0.0261(9) Uani 1 1 d .
H86 H 0.5368 0.5501 0.1321 0.031 Uiso 1 1 calc R
C87 C 0.4704(4) 0.5445(2) 0.2685(2) 0.0339(11) Uani 1 1 d .
H87 H 0.4599 0.5168 0.3046 0.041 Uiso 1 1 calc R
C88 C 0.3997(3) 0.61994(19) 0.05737(19) 0.0263(9) Uani 1 1 d .
H88 H 0.3647 0.6057 0.0957 0.032 Uiso 1 1 calc R
C89 C 0.4138(4) 0.6251(2) -0.0431(2) 0.0327(11) Uani 1 1 d .
H89 H 0.3911 0.6144 -0.0731 0.039 Uiso 1 1 calc R
C90 C 0.5301(3) 0.67460(18) -0.01000(18) 0.0230(9) Uani 1 1 d .
H90 H 0.5863 0.6995 -0.0191 0.028 Uiso 1 1 calc R
C91 C 0.7154(3) 0.70465(17) 0.10632(16) 0.0191(8) Uani 1 1 d .
H91 H 0.6725 0.7321 0.1284 0.023 Uiso 1 1 calc R
C92 C 0.7298(3) 0.62936(18) 0.05522(17) 0.0207(9) Uani 1 1 d .
H92 H 0.6965 0.6043 0.0410 0.025 Uiso 1 1 calc R
C93 C 0.8970(3) 0.65931(18) 0.06540(17) 0.0206(9) Uani 1 1 d .
H93 H 0.9758 0.6559 0.0584 0.025 Uiso 1 1 calc R
C94 C 0.4845(3) 0.65416(17) 0.04743(17) 0.0195(8) Uani 1 1 d .
C95 C 0.3645(4) 0.6059(2) 0.0134(2) 0.0323(11) Uani 1 1 d .
C96 C 0.4968(4) 0.6601(2) -0.05450(19) 0.0266(9) Uani 1 1 d .
C97 C 0.2734(5) 0.5690(3) 0.0272(3) 0.0550(16) Uani 1 1 d .
C98 C 0.5490(4) 0.6816(3) -0.1142(2) 0.0408(12) Uani 1 1 d .
C99 C 0.4989(3) 0.62721(18) 0.16072(18) 0.0221(9) Uani 1 1 d .
C100 C 0.4559(4) 0.6057(2) 0.26504(18) 0.0268(10) Uani 1 1 d .
C101 C 0.4299(4) 0.6279(2) 0.3192(2) 0.0393(12) Uani 1 1 d .
C102 C 0.5005(4) 0.5244(2) 0.2183(2) 0.0349(11) Uani 1 1 d .
C103 C 0.5182(6) 0.4590(2) 0.2217(2) 0.0541(17) Uani 1 1 d .
C104 C 0.6606(3) 0.67059(17) 0.08542(16) 0.0184(8) Uani 1 1 d .
C105 C 0.8313(3) 0.69981(18) 0.09595(17) 0.0209(9) Uani 1 1 d .
C106 C 0.8849(4) 0.7391(2) 0.11769(18) 0.0265(10) Uani 1 1 d .
C107 C 0.8451(3) 0.62390(17) 0.04541(17) 0.0195(8) Uani 1 1 d .
C108 C 0.9137(4) 0.58185(19) 0.01052(19) 0.0267(10) Uani 1 1 d .
C110 C 0.5415(4) 0.2402(3) 0.3535(2) 0.0446(14) Uani 1 1 d .
C111 C 0.5505(4) 0.2625(2) 0.40398(18) 0.0300(10) Uani 1 1 d .
C112 C 0.5534(4) 0.3409(2) 0.4484(2) 0.0333(11) Uani 1 1 d .
C113 C 0.5454(5) 0.4059(2) 0.4467(2) 0.0453(13) Uani 1 1 d .
C114 C 0.5627(3) 0.23764(19) 0.50566(18) 0.0217(9) Uani 1 1 d .
C115 C 0.5010(4) 0.9046(2) 0.0351(2) 0.0345(11) Uani 1 1 d .
C116 C 0.4487(4) 0.85156(19) 0.06653(18) 0.0250(9) Uani 1 1 d .
C117 C 0.4599(3) 0.74224(18) 0.09769(16) 0.0187(8) Uani 1 1 d .
C118 C 0.1733(4) 0.81856(19) 0.1529(2) 0.0277(10) Uani 1 1 d .
C119 C 0.2902(3) 0.80993(18) 0.12338(17) 0.0217(9) Uani 1 1 d .
C120 C 0.6407(4) -0.0425(2) 0.6188(2) 0.0293(10) Uani 1 1 d .
C121 C 0.5685(3) 0.01449(19) 0.59695(17) 0.0224(9) Uani 1 1 d .
C122 C 0.4058(3) 0.06824(19) 0.56153(17) 0.0210(9) Uani 1 1 d .
C123 C 0.2937(4) 0.0691(2) 0.54935(19) 0.0281(10) Uani 1 1 d .
C124 C 0.9794(3) 0.0943(2) 0.50756(19) 0.0260(9) Uani 1 1 d .
C125 C 0.9016(3) 0.13803(18) 0.53795(17) 0.0208(9) Uani 1 1 d .
C126 C 0.8688(4) 0.20768(19) 0.59725(18) 0.0251(9) Uani 1 1 d .
C127 C 0.9106(4) 0.2434(2) 0.6277(2) 0.0391(12) Uani 1 1 d .
C128 C 0.7108(3) 0.18308(17) 0.56868(16) 0.0183(8) Uani 1 1 d .
C129 C 0.4682(4) 0.1701(2) 0.78214(19) 0.0292(10) Uani 1 1 d .
C130 C 0.4412(4) 0.19791(19) 0.72396(18) 0.0235(9) Uani 1 1 d .
C131 C 0.2196(4) 0.3083(3) 0.6560(2) 0.0397(13) Uani 1 1 d .
C52 C -0.1376(4) 0.3051(2) 0.4342(2) 0.0452(13) Uani 1 1 d .
H52A H -0.1758 0.3371 0.4072 0.068 Uiso 1 1 calc R
H52B H -0.0952 0.3229 0.4530 0.068 Uiso 1 1 calc R
H52C H -0.1926 0.2837 0.4631 0.068 Uiso 1 1 calc R
F52 F 0.1108(6) 0.7878(4) 0.1411(4) 0.0601(9) Uani 0.411(2) 1 d P
F54 F 0.1283(7) 0.8766(5) 0.1490(4) 0.0601(9) Uani 0.411(2) 1 d P
F53 F 0.1675(6) 0.7937(4) 0.2098(4) 0.0601(9) Uani 0.411(2) 1 d P
F51 F 0.1379(4) 0.7711(3) 0.1901(3) 0.0601(9) Uani 0.589(2) 1 d P
F3 F 0.1441(5) 0.8651(3) 0.1755(3) 0.0601(9) Uani 0.589(2) 1 d P
F1 F 0.1007(4) 0.8284(3) 0.1146(3) 0.0601(9) Uani 0.589(2) 1 d P
F7 F 0.4942(6) 0.6835(4) -0.1537(3) 0.0742(12) Uani 0.589(2) 1 d P
F9 F 0.5891(7) 0.7330(4) -0.1244(3) 0.0742(12) Uani 0.589(2) 1 d P
F8 F 0.6456(6) 0.6433(4) -0.1289(2) 0.0742(12) Uani 0.589(2) 1 d P
F55 F 0.4688(9) 0.7200(6) -0.1447(4) 0.0742(12) Uani 0.411(2) 1 d P
F57 F 0.6310(10) 0.7112(6) -0.1225(5) 0.0742(12) Uani 0.411(2) 1 d P
F56 F 0.5883(9) 0.6374(5) -0.1421(4) 0.0742(12) Uani 0.411(2) 1 d P
F11 F 0.4444(6) 0.9421(3) -0.0034(3) 0.0715(10) Uani 0.589(2) 1 d P
F12 F 0.5083(6) 0.9396(3) 0.0690(3) 0.0715(10) Uani 0.589(2) 1 d P
F10 F 0.6034(7) 0.8932(3) 0.0051(3) 0.0715(10) Uani 0.589(2) 1 d P
F59 F 0.6088(10) 0.8970(4) 0.0353(5) 0.0715(10) Uani 0.411(2) 1 d P
F60 F 0.4857(9) 0.9194(4) -0.0211(5) 0.0715(10) Uani 0.411(2) 1 d P
F58 F 0.4527(9) 0.9557(4) 0.0516(5) 0.0715(10) Uani 0.411(2) 1 d P
F45 F 0.5916(7) 0.4270(2) 0.2536(3) 0.0806(11) Uani 0.589(2) 1 d P
F25 F 0.5394(8) 0.4432(3) 0.1720(4) 0.0806(11) Uani 0.589(2) 1 d P
F29 F 0.4279(7) 0.4334(3) 0.2443(4) 0.0806(11) Uani 0.589(2) 1 d P
F62 F 0.5957(11) 0.4415(4) 0.1801(6) 0.0806(11) Uani 0.411(2) 1 d P
F63 F 0.4237(10) 0.4479(4) 0.2027(5) 0.0806(11) Uani 0.411(2) 1 d P
F64 F 0.4662(11) 0.4274(4) 0.2729(5) 0.0806(11) Uani 0.411(2) 1 d P
F46 F 0.2166(5) 0.3577(3) 0.6685(3) 0.0659(10) Uani 0.589(2) 1 d P
F47 F 0.1442(5) 0.3114(3) 0.7001(3) 0.0659(10) Uani 0.589(2) 1 d P
F68 F 0.1769(11) 0.3127(4) 0.6123(7) 0.0659(10) Uani 0.589(2) 1 d P
F69 F 0.1771(16) 0.2998(6) 0.6135(10) 0.0659(10) Uani 0.411(2) 1 d P
F65 F 0.2506(7) 0.3672(4) 0.6239(4) 0.0659(10) Uani 0.411(2) 1 d P
F67 F 0.1252(7) 0.2808(5) 0.6960(5) 0.0659(10) Uani 0.411(2) 1 d P

loop_
_atom_site_aniso_label
_atom_site_aniso_U_11
_atom_site_aniso_U_22
_atom_site_aniso_U_33
_atom_site_aniso_U_23
_atom_site_aniso_U_13
_atom_site_aniso_U_12
Co1 0.0195(3) 0.0207(3) 0.0149(3) -0.0026(2) -0.0049(2) -0.0048(2)
B1 0.017(2) 0.019(2) 0.023(2) -0.0063(19) -0.0018(18) -0.0030(18)
Cl1 0.0379(6) 0.0280(6) 0.0330(6) -0.0027(5) -0.0194(5) -0.0112(5)
Co2 0.0262(3) 0.0159(3) 0.0208(3) -0.0025(2) -0.0061(2) -0.0036(2)
C2 0.164(9) 0.090(6) 0.075(4) -0.038(4) -0.013(5) 0.019(5)
B2 0.019(2) 0.021(2) 0.020(2) -0.0076(19) -0.0030(18) 0.0002(18)
Cl2 0.0561(8) 0.0232(6) 0.0477(7) 0.0005(5) -0.0335(6) -0.0102(5)
C7 0.227(9) 0.101(5) 0.023(2) -0.024(3) -0.001(3) -0.053(5)
F6 0.117(4) 0.077(3) 0.188(6) 0.033(3) -0.057(4) -0.076(3)
C6 0.164(9) 0.090(6) 0.075(4) -0.038(4) -0.013(5) 0.019(5)
F5 0.102(3) 0.147(4) 0.082(3) -0.011(3) -0.028(2) -0.098(3)
C5 0.164(9) 0.090(6) 0.075(4) -0.038(4) -0.013(5) 0.019(5)
F4 0.058(3) 0.178(5) 0.115(4) -0.063(4) 0.020(3) -0.081(3)
C4 0.164(9) 0.090(6) 0.075(4) -0.038(4) -0.013(5) 0.019(5)
C3 0.164(9) 0.090(6) 0.075(4) -0.038(4) -0.013(5) 0.019(5)
C10 0.227(9) 0.101(5) 0.023(2) -0.024(3) -0.001(3) -0.053(5)
P11 0.0260(6) 0.0207(5) 0.0173(5) -0.0016(4) -0.0075(4) -0.0065(4)
C11 0.022(2) 0.028(2) 0.017(2) -0.0068(17) -0.0070(16) -0.0058(17)
P12 0.0212(5) 0.0236(6) 0.0215(5) 0.0007(4) -0.0066(4) -0.0055(4)
C12 0.020(2) 0.028(2) 0.021(2) -0.0069(17) -0.0073(17) -0.0060(17)
C13 0.021(2) 0.023(2) 0.023(2) -0.0061(17) -0.0041(17) -0.0032(17)
F13 0.065(2) 0.164(4) 0.049(2) -0.045(2) -0.0016(18) -0.057(3)
C14 0.021(2) 0.024(2) 0.022(2) -0.0095(17) -0.0035(17) -0.0004(17)
F14 0.107(3) 0.074(3) 0.0239(16) 0.0039(16) -0.0136(18) -0.010(2)
F15 0.086(3) 0.071(2) 0.0420(19) -0.0268(18) -0.0183(18) 0.007(2)
C15 0.032(2) 0.029(2) 0.031(2) -0.014(2) -0.010(2) -0.0022(19)
C16 0.032(3) 0.030(3) 0.048(3) -0.017(2) -0.009(2) -0.007(2)
F16 0.111(4) 0.166(5) 0.071(3) -0.072(3) -0.003(2) -0.072(3)
C17 0.035(3) 0.022(2) 0.044(3) -0.006(2) -0.005(2) -0.010(2)
F17 0.069(3) 0.074(3) 0.146(4) -0.059(3) -0.067(3) 0.004(2)
C18 0.034(3) 0.028(2) 0.027(2) -0.0027(19) -0.0074(19) -0.009(2)
F18 0.0422(16) 0.0293(15) 0.0414(16) -0.0035(12) -0.0117(13) 0.0098(12)
C19 0.048(3) 0.030(3) 0.017(2) -0.0010(18) -0.006(2) -0.018(2)
F19 0.0467(18) 0.0320(16) 0.0395(16) 0.0018(13) 0.0194(13) 0.0056(13)
C134 0.017(2) 0.023(2) 0.0147(19) -0.0049(16) -0.0002(15) 0.0003(16)
C20 0.066(4) 0.043(3) 0.032(3) -0.008(2) 0.010(3) -0.005(3)
F20 0.0252(15) 0.067(2) 0.082(2) -0.0551(19) -0.0096(15) 0.0046(14)
P21 0.0394(7) 0.0168(5) 0.0223(6) -0.0023(4) -0.0069(5) -0.0048(5)
F21 0.190(5) 0.035(2) 0.130(4) -0.005(2) -0.112(4) -0.035(3)
C21 0.031(2) 0.033(3) 0.033(2) -0.014(2) -0.010(2) -0.007(2)
P22 0.0214(5) 0.0175(5) 0.0218(5) -0.0024(4) -0.0062(4) -0.0023(4)
F22 0.091(3) 0.040(2) 0.158(4) -0.018(2) -0.067(3) -0.014(2)
C22 0.026(2) 0.027(2) 0.031(2) -0.0064(19) -0.0046(19) -0.0095(19)
F23 0.103(4) 0.030(2) 0.209(6) -0.035(3) 0.059(4) -0.011(2)
C23 0.091(5) 0.076(4) 0.024(3) -0.008(3) -0.015(3) -0.050(4)
C151 0.227(9) 0.101(5) 0.023(2) -0.024(3) -0.001(3) -0.053(5)
C138 0.227(9) 0.101(5) 0.023(2) -0.024(3) -0.001(3) -0.053(5)
C25 0.039(3) 0.041(3) 0.068(4) 0.010(3) -0.023(3) 0.004(2)
C24 0.027(2) 0.027(2) 0.043(3) -0.001(2) -0.015(2) -0.0064(19)
F24 0.230(6) 0.038(2) 0.104(4) 0.028(2) -0.092(4) -0.041(3)
F26 0.0394(18) 0.059(2) 0.089(3) -0.0468(19) -0.0216(17) 0.0211(15)
C26 0.029(3) 0.037(3) 0.057(3) -0.014(3) -0.002(2) 0.000(2)
C27 0.023(2) 0.027(2) 0.025(2) -0.0078(18) -0.0083(18) 0.0012(18)
F27 0.0350(16) 0.0513(19) 0.080(2) -0.0492(18) -0.0056(15) -0.0027(14)
C28 0.034(3) 0.038(3) 0.051(3) -0.014(2) -0.024(2) -0.001(2)
F28 0.131(4) 0.0404(19) 0.048(2) -0.0177(16) 0.046(2) -0.011(2)
C29 0.046(3) 0.044(3) 0.052(3) -0.019(3) -0.035(3) 0.009(3)
C132 0.021(2) 0.019(2) 0.024(2) -0.0087(17) -0.0043(17) -0.0027(16)
C133 0.019(2) 0.036(3) 0.036(3) -0.020(2) -0.0072(19) 0.0027(19)
C30 0.053(3) 0.038(3) 0.034(3) -0.009(2) -0.027(2) 0.010(2)
F30 0.0432(17) 0.0400(17) 0.074(2) 0.0082(15) -0.0424(16) -0.0110(14)
C31 0.040(3) 0.033(3) 0.025(2) -0.002(2) -0.012(2) 0.002(2)
F31 0.0300(14) 0.0342(15) 0.0499(17) -0.0128(13) -0.0162(12) -0.0074(12)
C32 0.024(2) 0.031(2) 0.019(2) -0.0059(18) -0.0071(17) 0.0004(18)
F32 0.0205(14) 0.081(2) 0.061(2) -0.0366(18) 0.0008(13) -0.0130(14)
F33 0.197(5) 0.059(2) 0.0314(19) -0.0200(17) -0.002(2) 0.038(3)
C33 0.044(3) 0.028(3) 0.050(3) -0.009(2) -0.016(2) -0.001(2)
F34 0.103(3) 0.109(3) 0.0293(18) -0.0188(19) 0.0212(18) -0.058(3)
C34 0.045(3) 0.042(3) 0.040(3) -0.011(2) 0.006(2) 0.000(2)
C35 0.036(3) 0.023(2) 0.036(3) -0.010(2) -0.016(2) -0.0020(19)
F35 0.054(2) 0.180(5) 0.085(3) -0.090(3) -0.014(2) -0.014(3)
F36 0.103(3) 0.0275(17) 0.077(2) -0.0071(16) -0.049(2) -0.0203(17)
C36 0.041(3) 0.074(4) 0.045(3) 0.003(3) 0.013(3) -0.004(3)
C37 0.027(2) 0.039(3) 0.035(3) 0.014(2) -0.007(2) -0.010(2)
F37 0.0323(17) 0.114(3) 0.098(3) -0.082(3) 0.0233(17) -0.0380(19)
C39 0.020(2) 0.024(2) 0.026(2) -0.0097(18) -0.0059(17) -0.0009(17)
F39 0.190(5) 0.073(3) 0.065(2) 0.021(2) -0.085(3) -0.074(3)
C38 0.043(3) 0.069(4) 0.064(4) 0.026(3) -0.024(3) -0.034(3)
F38 0.0569(19) 0.064(2) 0.0318(16) -0.0198(14) -0.0126(14) -0.0211(16)
C40 0.031(2) 0.029(2) 0.029(2) -0.0064(19) -0.012(2) 0.0010(19)
F40 0.058(2) 0.156(4) 0.0270(18) 0.007(2) 0.0086(16) 0.019(3)
C41 0.032(3) 0.041(3) 0.029(2) -0.005(2) -0.015(2) 0.004(2)
F41 0.114(3) 0.046(2) 0.0302(16) -0.0111(14) -0.0198(18) 0.030(2)
C44 0.024(2) 0.032(3) 0.030(2) -0.007(2) -0.0062(19) -0.0060(19)
F44 0.0351(15) 0.0387(16) 0.0335(15) 0.0045(12) -0.0114(12) 0.0015(12)
C43 0.037(3) 0.042(3) 0.047(3) -0.008(2) -0.020(2) -0.012(2)
F43 0.0428(17) 0.0232(15) 0.086(2) -0.0040(15) -0.0286(16) -0.0017(13)
C42 0.032(3) 0.053(3) 0.043(3) -0.012(3) -0.020(2) -0.005(2)
F42 0.0262(14) 0.0360(15) 0.0415(16) -0.0105(12) -0.0081(12) 0.0090(11)
C47 0.039(3) 0.023(2) 0.056(3) -0.002(2) -0.013(2) -0.007(2)
C46 0.028(2) 0.021(2) 0.043(3) -0.009(2) -0.004(2) -0.0041(18)
C45 0.033(3) 0.025(2) 0.058(3) -0.018(2) -0.014(2) -0.001(2)
C48 0.047(3) 0.024(3) 0.088(5) -0.003(3) -0.022(3) -0.009(2)
C49 0.065(4) 0.030(3) 0.101(5) -0.021(3) -0.033(4) -0.017(3)
C50 0.063(4) 0.036(3) 0.085(5) -0.022(3) -0.043(3) 0.000(3)
C51 0.025(2) 0.025(2) 0.032(2) 0.0008(19) -0.0060(19) -0.0027(18)
C53 0.035(3) 0.036(3) 0.052(3) 0.005(2) -0.015(2) -0.017(2)
C54 0.045(3) 0.032(3) 0.033(3) -0.006(2) 0.007(2) 0.000(2)
C55 0.030(2) 0.022(2) 0.023(2) -0.0058(18) -0.0041(18) -0.0032(18)
C56 0.034(3) 0.022(2) 0.033(2) -0.0076(19) -0.007(2) -0.0026(19)
C57 0.037(3) 0.021(2) 0.052(3) 0.000(2) -0.017(2) -0.007(2)
C58 0.035(3) 0.034(3) 0.058(4) 0.004(3) -0.002(2) 0.001(2)
C59 0.041(3) 0.032(3) 0.054(3) 0.004(2) -0.018(3) -0.001(2)
C60 0.064(4) 0.027(3) 0.026(2) -0.002(2) -0.009(2) -0.009(2)
C61 0.096(5) 0.049(3) 0.038(3) -0.008(3) -0.026(3) -0.023(3)
C62 0.080(5) 0.045(3) 0.037(3) -0.007(3) 0.009(3) 0.004(3)
C63 0.063(5) 0.115(8) 0.130(8) 0.001(6) -0.005(5) -0.024(5)
C65 0.056(4) 0.080(5) 0.076(5) -0.023(4) 0.018(4) -0.027(4)
C64 0.055(4) 0.075(5) 0.084(5) 0.000(4) 0.011(4) -0.014(4)
C66 0.066(5) 0.071(5) 0.070(5) -0.021(4) 0.025(4) -0.021(4)
C67 0.050(4) 0.115(7) 0.076(5) -0.013(5) 0.010(4) -0.033(5)
C68 0.053(4) 0.087(6) 0.115(7) -0.035(5) 0.007(4) -0.026(4)
C69 0.054(4) 0.058(4) 0.099(6) -0.008(4) -0.011(4) -0.021(3)
C70 0.017(2) 0.031(2) 0.023(2) -0.0027(18) -0.0032(17) -0.0009(17)
C71 0.022(2) 0.028(2) 0.031(2) -0.0045(19) -0.0079(18) -0.0024(18)
C72 0.025(2) 0.040(3) 0.029(2) 0.010(2) -0.0077(19) -0.007(2)
C73 0.021(2) 0.022(2) 0.0171(19) -0.0033(16) -0.0042(16) -0.0064(17)
C74 0.026(2) 0.022(2) 0.025(2) -0.0075(18) -0.0075(18) -0.0016(18)
C75 0.017(2) 0.025(2) 0.029(2) -0.0022(18) -0.0075(17) -0.0051(17)
C76 0.021(2) 0.022(2) 0.028(2) -0.0068(18) -0.0013(17) -0.0057(17)
C77 0.017(2) 0.027(2) 0.017(2) -0.0051(17) -0.0058(16) -0.0019(17)
C78 0.017(2) 0.022(2) 0.0168(19) -0.0047(16) -0.0036(16) 0.0029(16)
C79 0.023(2) 0.035(3) 0.030(2) -0.020(2) 0.0010(18) -0.0025(19)
C80 0.022(2) 0.021(2) 0.028(2) -0.0092(18) -0.0064(18) 0.0009(17)
C81 0.022(2) 0.023(2) 0.025(2) -0.0098(18) -0.0070(17) 0.0012(17)
C82 0.028(2) 0.016(2) 0.028(2) -0.0061(17) -0.0088(18) 0.0023(17)
C83 0.022(2) 0.019(2) 0.020(2) -0.0021(16) -0.0053(16) -0.0052(17)
C84 0.021(2) 0.023(2) 0.021(2) -0.0029(17) -0.0023(17) -0.0018(17)
C85 0.020(2) 0.021(2) 0.024(2) -0.0020(17) -0.0038(17) 0.0008(17)
C86 0.029(2) 0.023(2) 0.027(2) -0.0042(18) -0.0069(18) -0.0044(18)
C87 0.040(3) 0.033(3) 0.027(2) 0.002(2) -0.008(2) -0.012(2)
C88 0.020(2) 0.026(2) 0.030(2) 0.0002(19) -0.0054(18) -0.0048(18)
C89 0.033(3) 0.033(3) 0.038(3) -0.011(2) -0.015(2) -0.006(2)
C90 0.020(2) 0.021(2) 0.028(2) -0.0037(18) -0.0059(17) -0.0053(17)
C91 0.022(2) 0.016(2) 0.018(2) -0.0043(16) -0.0017(16) -0.0024(16)
C92 0.025(2) 0.016(2) 0.023(2) -0.0060(17) -0.0076(17) -0.0021(16)
C93 0.018(2) 0.022(2) 0.021(2) -0.0036(17) -0.0023(16) -0.0016(16)
C94 0.016(2) 0.014(2) 0.026(2) -0.0035(16) -0.0056(16) 0.0017(15)
C95 0.027(2) 0.030(3) 0.043(3) -0.002(2) -0.015(2) -0.010(2)
C96 0.026(2) 0.028(2) 0.029(2) -0.0094(19) -0.0080(18) -0.0035(18)
C97 0.057(4) 0.060(4) 0.056(4) 0.001(3) -0.020(3) -0.037(3)
C98 0.040(3) 0.063(4) 0.031(3) -0.021(3) -0.008(2) -0.018(3)
C99 0.018(2) 0.020(2) 0.028(2) -0.0050(18) -0.0056(17) -0.0012(16)
C100 0.026(2) 0.026(2) 0.024(2) 0.0005(18) -0.0037(18) -0.0038(18)
C101 0.047(3) 0.038(3) 0.028(3) -0.002(2) -0.002(2) -0.007(2)
C102 0.045(3) 0.024(2) 0.036(3) -0.002(2) -0.014(2) -0.006(2)
C103 0.107(5) 0.029(3) 0.032(3) 0.004(2) -0.018(3) -0.034(3)
C104 0.020(2) 0.017(2) 0.0167(19) -0.0016(16) -0.0034(16) -0.0019(16)
C105 0.024(2) 0.020(2) 0.019(2) -0.0022(17) -0.0038(16) -0.0067(17)
C106 0.025(2) 0.031(3) 0.026(2) -0.0120(19) 0.0006(18) -0.0085(19)
C107 0.022(2) 0.016(2) 0.019(2) -0.0048(16) -0.0025(16) 0.0006(16)
C108 0.026(2) 0.022(2) 0.030(2) -0.0078(19) -0.0017(19) -0.0002(18)
C110 0.039(3) 0.069(4) 0.020(2) -0.003(2) -0.004(2) -0.008(3)
C111 0.021(2) 0.044(3) 0.022(2) -0.002(2) -0.0036(18) -0.006(2)
C112 0.025(2) 0.027(2) 0.045(3) 0.005(2) -0.012(2) -0.0058(19)
C113 0.046(3) 0.031(3) 0.053(3) 0.007(3) -0.013(3) -0.011(2)
C114 0.0132(19) 0.025(2) 0.026(2) -0.0053(18) -0.0044(16) -0.0009(16)
C115 0.034(3) 0.019(2) 0.043(3) 0.003(2) -0.006(2) -0.002(2)
C116 0.031(2) 0.021(2) 0.023(2) -0.0023(17) -0.0063(18) -0.0049(18)
C117 0.020(2) 0.020(2) 0.019(2) -0.0062(16) -0.0067(16) -0.0011(16)
C118 0.026(2) 0.017(2) 0.039(3) -0.0087(19) -0.002(2) -0.0023(18)
C119 0.023(2) 0.022(2) 0.020(2) -0.0062(17) -0.0078(17) 0.0002(17)
C120 0.027(2) 0.023(2) 0.036(3) -0.0004(19) -0.008(2) -0.0050(19)
C121 0.021(2) 0.022(2) 0.022(2) -0.0042(17) -0.0037(17) -0.0003(17)
C122 0.018(2) 0.025(2) 0.020(2) -0.0039(17) -0.0031(16) -0.0047(17)
C123 0.021(2) 0.028(2) 0.034(2) -0.004(2) -0.0074(19) -0.0034(18)
C124 0.020(2) 0.029(2) 0.028(2) -0.0063(19) -0.0016(18) -0.0043(18)
C125 0.019(2) 0.022(2) 0.020(2) -0.0022(17) -0.0043(16) -0.0038(17)
C126 0.028(2) 0.023(2) 0.028(2) -0.0069(18) -0.0096(18) -0.0074(18)
C127 0.036(3) 0.038(3) 0.053(3) -0.018(2) -0.015(2) -0.011(2)
C128 0.022(2) 0.016(2) 0.0157(19) -0.0010(16) -0.0041(16) -0.0024(16)
C129 0.035(3) 0.027(2) 0.025(2) -0.0120(19) -0.0018(19) -0.001(2)
C130 0.028(2) 0.022(2) 0.023(2) -0.0092(18) -0.0039(18) -0.0047(18)
C131 0.024(3) 0.053(3) 0.046(3) -0.033(3) -0.010(2) 0.016(2)
C52 0.036(3) 0.042(3) 0.046(3) -0.002(2) 0.007(2) -0.004(2)
F52 0.0297(14) 0.062(2) 0.083(3) -0.0228(19) 0.0070(16) -0.0028(13)
F54 0.0297(14) 0.062(2) 0.083(3) -0.0228(19) 0.0070(16) -0.0028(13)
F53 0.0297(14) 0.062(2) 0.083(3) -0.0228(19) 0.0070(16) -0.0028(13)
F51 0.0297(14) 0.062(2) 0.083(3) -0.0228(19) 0.0070(16) -0.0028(13)
F3 0.0297(14) 0.062(2) 0.083(3) -0.0228(19) 0.0070(16) -0.0028(13)
F1 0.0297(14) 0.062(2) 0.083(3) -0.0228(19) 0.0070(16) -0.0028(13)
F7 0.082(3) 0.113(4) 0.0322(14) -0.0126(19) 0.0014(17) -0.042(3)
F9 0.082(3) 0.113(4) 0.0322(14) -0.0126(19) 0.0014(17) -0.042(3)
F8 0.082(3) 0.113(4) 0.0322(14) -0.0126(19) 0.0014(17) -0.042(3)
F55 0.082(3) 0.113(4) 0.0322(14) -0.0126(19) 0.0014(17) -0.042(3)
F57 0.082(3) 0.113(4) 0.0322(14) -0.0126(19) 0.0014(17) -0.042(3)
F56 0.082(3) 0.113(4) 0.0322(14) -0.0126(19) 0.0014(17) -0.042(3)
F11 0.079(2) 0.0357(17) 0.086(3) 0.0063(18) 0.004(2) -0.0265(16)
F12 0.079(2) 0.0357(17) 0.086(3) 0.0063(18) 0.004(2) -0.0265(16)
F10 0.079(2) 0.0357(17) 0.086(3) 0.0063(18) 0.004(2) -0.0265(16)
F59 0.079(2) 0.0357(17) 0.086(3) 0.0063(18) 0.004(2) -0.0265(16)
F60 0.079(2) 0.0357(17) 0.086(3) 0.0063(18) 0.004(2) -0.0265(16)
F58 0.079(2) 0.0357(17) 0.086(3) 0.0063(18) 0.004(2) -0.0265(16)
F45 0.123(3) 0.0242(13) 0.102(3) -0.0041(17) -0.049(3) -0.010(2)
F25 0.123(3) 0.0242(13) 0.102(3) -0.0041(17) -0.049(3) -0.010(2)
F29 0.123(3) 0.0242(13) 0.102(3) -0.0041(17) -0.049(3) -0.010(2)
F62 0.123(3) 0.0242(13) 0.102(3) -0.0041(17) -0.049(3) -0.010(2)
F63 0.123(3) 0.0242(13) 0.102(3) -0.0041(17) -0.049(3) -0.010(2)
F64 0.123(3) 0.0242(13) 0.102(3) -0.0041(17) -0.049(3) -0.010(2)
F46 0.0459(15) 0.067(3) 0.090(2) -0.042(3) -0.0313(15) 0.0317(18)
F47 0.0459(15) 0.067(3) 0.090(2) -0.042(3) -0.0313(15) 0.0317(18)
F68 0.0459(15) 0.067(3) 0.090(2) -0.042(3) -0.0313(15) 0.0317(18)
F69 0.0459(15) 0.067(3) 0.090(2) -0.042(3) -0.0313(15) 0.0317(18)
F65 0.0459(15) 0.067(3) 0.090(2) -0.042(3) -0.0313(15) 0.0317(18)
F67 0.0459(15) 0.067(3) 0.090(2) -0.042(3) -0.0313(15) 0.0317(18)

loop_
_atom_type_symbol
_atom_type_description
_atom_type_scat_dispersion_real
_atom_type_scat_dispersion_imag
_atom_type_scat_source
C C 0.0033 0.0016 'International Tables Vol C Tables 4.2.6.8 and 6.1.1.4'
H H 0.0000 0.0000 'International Tables Vol C Tables 4.2.6.8 and 6.1.1.4'
B B 0.0013 0.0007 'International Tables Vol C Tables 4.2.6.8 and 6.1.1.4'
F F 0.0171 0.0103 'International Tables Vol C Tables 4.2.6.8 and 6.1.1.4'
P P 0.1023 0.0942 'International Tables Vol C Tables 4.2.6.8 and 6.1.1.4'
Cl Cl 0.1484 0.1585 'International Tables Vol C Tables 4.2.6.8 and 6.1.1.4'
Co Co 0.3494 0.9721 'International Tables Vol C Tables 4.2.6.8 and 6.1.1.4'

loop_
_geom_angle_atom_site_label_1
_geom_angle_atom_site_label_2
_geom_angle_atom_site_label_3
_geom_angle
_geom_angle_site_symmetry_1
_geom_angle_site_symmetry_3
C12 Co1 C11 39.17(16) . .
C12 Co1 Cl1 160.89(12) . .
C11 Co1 Cl1 159.93(12) . .
C12 Co1 P11 104.93(12) . .
C11 Co1 P11 82.07(12) . .
Cl1 Co1 P11 86.45(4) . .
C12 Co1 P12 82.05(12) . .
C11 Co1 P12 105.83(12) . .
Cl1 Co1 P12 85.84(4) . .
P11 Co1 P12 172.09(5) . .
C104 B1 C117 112.2(3) . .
C104 B1 C99 104.6(3) . .
C117 B1 C99 112.8(3) . .
C104 B1 C94 110.5(3) . .
C117 B1 C94 104.4(3) . .
C99 B1 C94 112.5(3) . .
C22 Co2 C21 38.40(17) . .
C22 Co2 Cl2 162.57(13) . .
C21 Co2 Cl2 158.77(13) . .
C22 Co2 P22 81.22(12) . .
C21 Co2 P22 108.74(13) . .
Cl2 Co2 P22 84.72(4) . .
C22 Co2 P21 107.59(13) . .
C21 Co2 P21 81.47(13) . .
Cl2 Co2 P21 85.65(5) . .
P22 Co2 P21 169.77(5) . .
C5 C2 C4 66.5(19) 2_566 2_566
C5 C2 C3 127(3) 2_566 2_566
C4 C2 C3 64.1(19) 2_566 2_566
C5 C2 C6 150(2) 2_566 2_566
C4 C2 C6 128(2) 2_566 2_566
C3 C2 C6 64.8(15) 2_566 2_566
C5 C2 C6 56.4(16) 2_566 .
C4 C2 C6 122.9(19) 2_566 .
C3 C2 C6 161(2) 2_566 .
C6 C2 C6 103.6(17) 2_566 .
C5 C2 C2 105(3) 2_566 2_566
C4 C2 C2 160(2) 2_566 2_566
C3 C2 C2 115(2) 2_566 2_566
C6 C2 C2 52.0(12) 2_566 2_566
C6 C2 C2 51.5(13) . 2_566
C128 B2 C114 105.3(3) . .
C128 B2 C132 113.2(3) . .
C114 B2 C132 111.9(3) . .
C128 B2 C134 111.1(3) . .
C114 B2 C134 112.5(3) . .
C132 B2 C134 103.0(3) . .
C10 C7 C138 178.7(19) . .
C10 C7 C151 57.3(14) . .
C138 C7 C151 121.5(14) . .
C5 C6 C2 123.8(18) 2_566 2_566
C5 C6 C3 172.7(15) 2_566 .
C2 C6 C3 51.1(12) 2_566 .
C5 C6 C2 52.1(13) 2_566 .
C2 C6 C2 76.4(17) 2_566 .
C3 C6 C2 125.4(15) . .
C2 C5 C6 71.5(18) 2_566 2_566
C2 C5 C4 58.2(17) 2_566 .
C6 C5 C4 129.7(19) 2_566 .
C2 C4 C3 58.0(17) 2_566 .
C2 C4 C5 55.4(17) 2_566 .
C3 C4 C5 111(2) . .
C2 C3 C4 58.0(16) 2_566 .
C2 C3 C6 64.1(17) 2_566 .
C4 C3 C6 122(2) . .
C7 C10 C151 83.8(18) . .
C13 P11 C19 107.1(2) . .
C13 P11 C24 107.0(2) . .
C19 P11 C24 108.0(2) . .
C13 P11 Co1 105.38(14) . .
C19 P11 Co1 117.96(16) . .
C24 P11 Co1 110.87(15) . .
C12 C11 C14 120.9(4) . .
C12 C11 Co1 70.3(2) . .
C14 C11 Co1 117.7(3) . .
C12 C11 H11 113.7 . .
C14 C11 H11 113.7 . .
Co1 C11 H11 113.7 . .
C32 P12 C35 105.7(2) . .
C32 P12 C37 106.0(2) . .
C35 P12 C37 108.5(2) . .
C32 P12 Co1 105.58(15) . .
C35 P12 Co1 109.80(15) . .
C37 P12 Co1 120.29(16) . .
C11 C12 C27 121.9(4) . .
C11 C12 Co1 70.5(2) . .
C27 C12 Co1 117.1(3) . .
C11 C12 H12 113.5 . .
C27 C12 H12 113.5 . .
Co1 C12 H12 113.5 . .
C14 C13 C18 120.6(4) . .
C14 C13 P11 111.6(3) . .
C18 C13 P11 127.6(3) . .
C15 C14 C13 119.7(4) . .
C15 C14 C11 119.5(4) . .
C13 C14 C11 120.6(4) . .
C16 C15 C14 119.6(4) . .
C16 C15 H15 120.2 . .
C14 C15 H15 120.2 . .
C15 C16 C17 120.5(4) . .
C15 C16 H16 119.8 . .
C17 C16 H16 119.8 . .
C18 C17 C16 120.4(4) . .
C18 C17 H17 119.8 . .
C16 C17 H17 119.8 . .
C17 C18 C13 119.1(4) . .
C17 C18 H18 120.4 . .
C13 C18 H18 120.4 . .
C20 C19 C23 113.1(5) . .
C20 C19 P11 109.2(3) . .
C23 C19 P11 113.1(3) . .
C20 C19 H19 107.0 . .
C23 C19 H19 107.0 . .
P11 C19 H19 107.0 . .
C77 C134 C78 115.2(4) . .
C77 C134 B2 124.3(3) . .
C78 C134 B2 120.2(3) . .
C19 C20 H20A 109.5 . .
C19 C20 H20B 109.5 . .
H20A C20 H20B 109.5 . .
C19 C20 H20C 109.5 . .
H20A C20 H20C 109.5 . .
H20B C20 H20C 109.5 . .
C46 P21 C57 106.9(2) . .
C46 P21 C60 107.2(2) . .
C57 P21 C60 107.1(2) . .
C46 P21 Co2 105.38(16) . .
C57 P21 Co2 112.70(16) . .
C60 P21 Co2 117.01(17) . .
C22 C21 C45 122.0(4) . .
C22 C21 Co2 70.0(3) . .
C45 C21 Co2 116.2(3) . .
C22 C21 H21 113.9 . .
C45 C21 H21 113.9 . .
Co2 C21 H21 113.9 . .
C39 P22 C55 108.2(2) . .
C39 P22 C51 103.9(2) . .
C55 P22 C51 109.0(2) . .
C39 P22 Co2 105.54(14) . .
C55 P22 Co2 110.41(14) . .
C51 P22 Co2 119.04(15) . .
C21 C22 C44 121.7(4) . .
C21 C22 Co2 71.6(3) . .
C44 C22 Co2 116.8(3) . .
C21 C22 H22 113.4 . .
C44 C22 H22 113.4 . .
Co2 C22 H22 113.4 . .
C19 C23 H15A 109.5 . .
C19 C23 H15B 109.5 . .
H15A C23 H15B 109.5 . .
C19 C23 H15C 109.5 . .
H15A C23 H15C 109.5 . .
H15B C23 H15C 109.5 . .
C138 C151 C10 118.9(18) 2_755 .
C138 C151 C7 80.0(12) 2_755 .
C7 C138 C151 158.5(18) . 2_755
C24 C25 H25A 109.5 . .
C24 C25 H25B 109.5 . .
H25A C25 H25B 109.5 . .
C24 C25 H25C 109.5 . .
H25A C25 H25C 109.5 . .
H25B C25 H25C 109.5 . .
C26 C24 C25 111.5(4) . .
C26 C24 P11 109.4(3) . .
C25 C24 P11 113.1(3) . .
C26 C24 H24 107.5 . .
C25 C24 H24 107.5 . .
P11 C24 H24 107.5 . .
C24 C26 H26A 109.5 . .
C24 C26 H26B 109.5 . .
H26A C26 H26B 109.5 . .
C24 C26 H26C 109.5 . .
H26A C26 H26C 109.5 . .
H26B C26 H26C 109.5 . .
C32 C27 C28 119.1(4) . .
C32 C27 C12 121.6(4) . .
C28 C27 C12 119.3(4) . .
C29 C28 C27 119.0(5) . .
C29 C28 H28 120.5 . .
C27 C28 H28 120.5 . .
C30 C29 C28 121.5(5) . .
C30 C29 H29 119.3 . .
C28 C29 H29 119.3 . .
C80 C132 C81 115.9(4) . .
C80 C132 B2 120.4(4) . .
C81 C132 B2 123.2(4) . .
C79 C133 C81 120.9(4) . .
C79 C133 C131 120.0(4) . .
C81 C133 C131 119.1(4) . .
C31 C30 C29 119.8(4) . .
C31 C30 H30 120.1 . .
C29 C30 H30 120.1 . .
C30 C31 C32 119.5(5) . .
C30 C31 H31 120.2 . .
C32 C31 H31 120.2 . .
C27 C32 C31 121.1(4) . .
C27 C32 P12 110.9(3) . .
C31 C32 P12 127.8(4) . .
C35 C33 H33A 109.5 . .
C35 C33 H33B 109.5 . .
H33A C33 H33B 109.5 . .
C35 C33 H33C 109.5 . .
H33A C33 H33C 109.5 . .
H33B C33 H33C 109.5 . .
C35 C34 H34A 109.5 . .
C35 C34 H34B 109.5 . .
H34A C34 H34B 109.5 . .
C35 C34 H34C 109.5 . .
H34A C34 H34C 109.5 . .
H34B C34 H34C 109.5 . .
C34 C35 C33 110.6(4) . .
C34 C35 P12 110.0(3) . .
C33 C35 P12 113.8(3) . .
C34 C35 H35 107.4 . .
C33 C35 H35 107.4 . .
P12 C35 H35 107.4 . .
C37 C36 H36A 109.5 . .
C37 C36 H36B 109.5 . .
H36A C36 H36B 109.5 . .
C37 C36 H36C 109.5 . .
H36A C36 H36C 109.5 . .
H36B C36 H36C 109.5 . .
C36 C37 C38 111.8(5) . .
C36 C37 P12 109.0(4) . .
C38 C37 P12 114.6(4) . .
C36 C37 H37 107.0 . .
C38 C37 H37 107.0 . .
P12 C37 H37 107.0 . .
C44 C39 C40 120.7(4) . .
C44 C39 P22 111.4(3) . .
C40 C39 P22 127.8(3) . .
C37 C38 H38A 109.5 . .
C37 C38 H38B 109.5 . .
H38A C38 H38B 109.5 . .
C37 C38 H38C 109.5 . .
H38A C38 H38C 109.5 . .
H38B C38 H38C 109.5 . .
C41 C40 C39 118.9(4) . .
C41 C40 H40 120.5 . .
C39 C40 H40 120.5 . .
C42 C41 C40 120.3(4) . .
C42 C41 H41 119.8 . .
C40 C41 H41 119.9 . .
C39 C44 C43 119.9(4) . .
C39 C44 C22 120.7(4) . .
C43 C44 C22 119.5(4) . .
C42 C43 C44 119.2(5) . .
C42 C43 H43 120.4 . .
C44 C43 H43 120.4 . .
C41 C42 C43 120.9(4) . .
C41 C42 H42 119.5 . .
C43 C42 H42 119.5 . .
C48 C47 C46 119.8(5) . .
C48 C47 H47 120.1 . .
C46 C47 H47 120.1 . .
C45 C46 C47 121.1(4) . .
C45 C46 P21 111.5(3) . .
C47 C46 P21 127.3(4) . .
C46 C45 C50 119.7(5) . .
C46 C45 C21 121.1(4) . .
C50 C45 C21 119.1(5) . .
C47 C48 C49 119.5(5) . .
C47 C48 H48 120.3 . .
C49 C48 H48 120.3 . .
C48 C49 C50 122.0(5) . .
C48 C49 H49 119.0 . .
C50 C49 H49 119.0 . .
C45 C50 C49 117.8(6) . .
C45 C50 H50 121.1 . .
C49 C50 H50 121.1 . .
C53 C51 C52 111.8(4) . .
C53 C51 P22 116.2(3) . .
C52 C51 P22 108.8(3) . .
C53 C51 H51 106.5 . .
C52 C51 H51 106.5 . .
P22 C51 H51 106.5 . .
C51 C53 H53A 109.5 . .
C51 C53 H53B 109.5 . .
H53A C53 H53B 109.5 . .
C51 C53 H53C 109.5 . .
H53A C53 H53C 109.5 . .
H53B C53 H53C 109.5 . .
C55 C54 H54A 109.5 . .
C55 C54 H54B 109.5 . .
H54A C54 H54B 109.5 . .
C55 C54 H54C 109.5 . .
H54A C54 H54C 109.5 . .
H54B C54 H54C 109.5 . .
C56 C55 C54 110.7(4) . .
C56 C55 P22 113.4(3) . .
C54 C55 P22 109.9(3) . .
C56 C55 H55 107.5 . .
C54 C55 H55 107.5 . .
P22 C55 H55 107.5 . .
C55 C56 H56A 109.5 . .
C55 C56 H56B 109.5 . .
H56A C56 H56B 109.5 . .
C55 C56 H56C 109.5 . .
H56A C56 H56C 109.5 . .
H56B C56 H56C 109.5 . .
C58 C57 C59 112.0(4) . .
C58 C57 P21 109.6(3) . .
C59 C57 P21 112.5(4) . .
C58 C57 H57 107.5 . .
C59 C57 H57 107.5 . .
P21 C57 H57 107.5 . .
C57 C58 H58A 109.5 . .
C57 C58 H58B 109.5 . .
H58A C58 H58B 109.5 . .
C57 C58 H58C 109.5 . .
H58A C58 H58C 109.5 . .
H58B C58 H58C 109.5 . .
C57 C59 H59A 109.5 . .
C57 C59 H59B 109.5 . .
H59A C59 H59B 109.5 . .
C57 C59 H59C 109.5 . .
H59A C59 H59C 109.5 . .
H59B C59 H59C 109.5 . .
C62 C60 C61 111.8(5) . .
C62 C60 P21 108.8(4) . .
C61 C60 P21 114.8(4) . .
C62 C60 H60 107.0 . .
C61 C60 H60 107.0 . .
P21 C60 H60 107.0 . .
C60 C61 H61A 109.5 . .
C60 C61 H61B 109.5 . .
H61A C61 H61B 109.5 . .
C60 C61 H61C 109.5 . .
H61A C61 H61C 109.5 . .
H61B C61 H61C 109.5 . .
C60 C62 H62A 109.5 . .
C60 C62 H62B 109.5 . .
H62A C62 H62B 109.5 . .
C60 C62 H62C 109.5 . .
H62A C62 H62C 109.5 . .
H62B C62 H62C 109.5 . .
C64 C63 H63A 109.5 . .
C64 C63 H63B 109.5 . .
H63A C63 H63B 109.5 . .
C64 C63 H63C 109.5 . .
H63A C63 H63C 109.5 . .
H63B C63 H63C 109.5 . .
C66 C65 C64 119.3(8) . .
C66 C65 H65 120.3 . .
C64 C65 H65 120.4 . .
C69 C64 C65 118.5(8) . .
C69 C64 C63 120.6(9) . .
C65 C64 C63 120.9(8) . .
C65 C66 C67 122.7(8) . .
C65 C66 H66 118.7 . .
C67 C66 H66 118.7 . .
C68 C67 C66 117.6(9) . .
C68 C67 H67 121.2 . .
C66 C67 H67 121.2 . .
C67 C68 C69 122.7(9) . .
C67 C68 H68 118.7 . .
C69 C68 H68 118.7 . .
C64 C69 C68 119.1(8) . .
C64 C69 H69 120.4 . .
C68 C69 H69 120.4 . .
C111 C70 C114 122.6(4) . .
C111 C70 H70 118.7 . .
C114 C70 H70 118.7 . .
C112 C71 C114 122.5(4) . .
C112 C71 H71 118.7 . .
C114 C71 H71 118.7 . .
C112 C72 C111 118.3(4) . .
C112 C72 H72 120.8 . .
C111 C72 H72 120.8 . .
C125 C73 C128 122.6(4) . .
C125 C73 H73 118.7 . .
C128 C73 H73 118.7 . .
C128 C74 C126 121.9(4) . .
C128 C74 H74 119.0 . .
C126 C74 H74 119.0 . .
C126 C75 C125 118.4(4) . .
C126 C75 H75 120.8 . .
C125 C75 H75 120.8 . .
C121 C76 C122 117.7(4) . .
C121 C76 H76 121.1 . .
C122 C76 H76 121.1 . .
C134 C77 C121 122.7(4) . .
C134 C77 H77 118.6 . .
C121 C77 H77 118.6 . .
C122 C78 C134 122.6(4) . .
C122 C78 H78 118.7 . .
C134 C78 H78 118.7 . .
C133 C79 C130 118.2(4) . .
C133 C79 H79 120.9 . .
C130 C79 H79 120.9 . .
C130 C80 C132 122.2(4) . .
C130 C80 H80 118.9 . .
C132 C80 H80 118.9 . .
C133 C81 C132 122.1(4) . .
C133 C81 H81 119.0 . .
C132 C81 H81 119.0 . .
C119 C82 C116 118.4(4) . .
C119 C82 H82 120.8 . .
C116 C82 H82 120.8 . .
C119 C83 C117 122.5(4) . .
C119 C83 H83 118.7 . .
C117 C83 H83 118.7 . .
C116 C84 C117 122.5(4) . .
C116 C84 H84 118.7 . .
C117 C84 H84 118.7 . .
C100 C85 C99 122.3(4) . .
C100 C85 H85 118.8 . .
C99 C85 H85 118.8 . .
C102 C86 C99 122.9(4) . .
C102 C86 H86 118.5 . .
C99 C86 H86 118.5 . .
C100 C87 C102 118.4(4) . .
C100 C87 H87 120.8 . .
C102 C87 H87 120.8 . .
C95 C88 C94 122.4(4) . .
C95 C88 H88 118.8 . .
C94 C88 H88 118.8 . .
C96 C89 C95 118.1(4) . .
C96 C89 H89 121.0 . .
C95 C89 H89 121.0 . .
C96 C90 C94 122.9(4) . .
C96 C90 H90 118.6 . .
C94 C90 H90 118.6 . .
C104 C91 C105 122.2(4) . .
C104 C91 H91 118.9 . .
C105 C91 H91 118.9 . .
C107 C92 C104 122.4(4) . .
C107 C92 H92 118.8 . .
C104 C92 H92 118.8 . .
C107 C93 C105 118.2(4) . .
C107 C93 H93 120.9 . .
C105 C93 H93 120.9 . .
C88 C94 C90 115.4(4) . .
C88 C94 B1 123.6(4) . .
C90 C94 B1 120.9(4) . .
C89 C95 C88 121.0(4) . .
C89 C95 C97 119.5(4) . .
C88 C95 C97 119.5(5) . .
C89 C96 C90 120.3(4) . .
C89 C96 C98 118.8(4) . .
C90 C96 C98 120.9(4) . .
F4 C97 F5 107.7(5) . .
F4 C97 F6 104.9(6) . .
F5 C97 F6 105.0(6) . .
F4 C97 C95 113.2(5) . .
F5 C97 C95 113.7(5) . .
F6 C97 C95 111.7(5) . .
F7 C98 F57 123.4(7) . .
F7 C98 F9 109.8(6) . .
F7 C98 F56 66.7(6) . .
F57 C98 F56 105.3(8) . .
F9 C98 F56 126.1(7) . .
F7 C98 F8 101.5(6) . .
F57 C98 F8 73.1(7) . .
F9 C98 F8 100.5(6) . .
F57 C98 F55 106.4(8) . .
F9 C98 F55 81.2(6) . .
F56 C98 F55 105.1(7) . .
F8 C98 F55 134.3(6) . .
F7 C98 C96 117.7(5) . .
F57 C98 C96 116.5(6) . .
F9 C98 C96 114.4(5) . .
F56 C98 C96 113.2(6) . .
F8 C98 C96 110.9(5) . .
F55 C98 C96 109.5(5) . .
C86 C99 C85 115.4(4) . .
C86 C99 B1 121.4(4) . .
C85 C99 B1 122.9(4) . .
C87 C100 C85 120.7(4) . .
C87 C100 C101 119.0(4) . .
C85 C100 C101 120.3(4) . .
F35 C101 F33 106.1(5) . .
F35 C101 F34 106.9(5) . .
F33 C101 F34 104.3(5) . .
F35 C101 C100 113.1(4) . .
F33 C101 C100 112.9(4) . .
F34 C101 C100 112.9(4) . .
C87 C102 C86 120.3(4) . .
C87 C102 C103 118.7(4) . .
C86 C102 C103 121.0(4) . .
F45 C103 F29 103.4(6) . .
F45 C103 F25 109.7(7) . .
F29 C103 F25 97.7(6) . .
F45 C103 F62 82.1(7) . .
F29 C103 F62 123.3(7) . .
F45 C103 F64 69.0(6) . .
F25 C103 F64 126.0(7) . .
F62 C103 F64 132.1(8) . .
F45 C103 F63 136.4(6) . .
F25 C103 F63 63.9(6) . .
F62 C103 F63 96.7(7) . .
F64 C103 F63 80.9(7) . .
F45 C103 C102 114.7(5) . .
F29 C103 C102 114.0(6) . .
F25 C103 C102 115.5(5) . .
F62 C103 C102 114.0(6) . .
F64 C103 C102 112.6(6) . .
F63 C103 C102 105.7(6) . .
C91 C104 C92 115.5(4) . .
C91 C104 B1 123.5(3) . .
C92 C104 B1 120.9(3) . .
C93 C105 C91 120.8(4) . .
C93 C105 C106 119.5(4) . .
C91 C105 C106 119.7(4) . .
F37 C106 F36 107.5(4) . .
F37 C106 F38 105.4(4) . .
F36 C106 F38 105.1(4) . .
F37 C106 C105 112.8(4) . .
F36 C106 C105 112.4(4) . .
F38 C106 C105 113.1(4) . .
C93 C107 C92 120.8(4) . .
C93 C107 C108 119.2(4) . .
C92 C107 C108 119.9(4) . .
F27 C108 F28 106.8(4) . .
F27 C108 F26 106.6(4) . .
F28 C108 F26 105.4(4) . .
F27 C108 C107 113.6(4) . .
F28 C108 C107 112.0(4) . .
F26 C108 C107 111.9(4) . .
F14 C110 F15 106.0(4) . .
F14 C110 F13 106.6(4) . .
F15 C110 F13 106.0(5) . .
F14 C110 C111 113.2(5) . .
F15 C110 C111 112.4(4) . .
F13 C110 C111 112.1(4) . .
C72 C111 C70 120.4(4) . .
C72 C111 C110 121.1(4) . .
C70 C111 C110 118.5(5) . .
C72 C112 C71 121.0(4) . .
C72 C112 C113 119.9(4) . .
C71 C112 C113 119.1(5) . .
F24 C113 F23 106.0(6) . .
F24 C113 F22 104.3(5) . .
F23 C113 F22 105.1(6) . .
F24 C113 C112 114.7(5) . .
F23 C113 C112 113.4(4) . .
F22 C113 C112 112.5(4) . .
C70 C114 C71 115.2(4) . .
C70 C114 B2 123.9(4) . .
C71 C114 B2 120.7(4) . .
F59 C115 F11 128.0(6) . .
F59 C115 F12 76.6(6) . .
F11 C115 F12 103.1(5) . .
F11 C115 F10 103.8(6) . .
F12 C115 F10 106.4(6) . .
F59 C115 F58 108.8(7) . .
F11 C115 F58 68.1(6) . .
F10 C115 F58 127.4(6) . .
F59 C115 F60 108.2(7) . .
F12 C115 F60 130.5(6) . .
F10 C115 F60 75.8(6) . .
F58 C115 F60 100.9(7) . .
F59 C115 C116 113.5(5) . .
F11 C115 C116 114.0(5) . .
F12 C115 C116 112.7(5) . .
F10 C115 C116 115.6(5) . .
F58 C115 C116 114.7(6) . .
F60 C115 C116 109.9(5) . .
C82 C116 C84 120.4(4) . .
C82 C116 C115 118.7(4) . .
C84 C116 C115 121.0(4) . .
C83 C117 C84 115.6(4) . .
C83 C117 B1 120.9(4) . .
C84 C117 B1 123.4(4) . .
F52 C118 F3 128.4(6) . .
F52 C118 F51 58.2(5) . .
F3 C118 F51 109.6(5) . .
F52 C118 F54 112.8(6) . .
F51 C118 F54 127.7(6) . .
F52 C118 F53 99.5(7) . .
F3 C118 F53 77.1(6) . .
F54 C118 F53 105.8(7) . .
F3 C118 F1 103.7(5) . .
F51 C118 F1 99.3(5) . .
F54 C118 F1 76.6(6) . .
F53 C118 F1 134.3(5) . .
F52 C118 C119 114.2(5) . .
F3 C118 C119 115.3(4) . .
F51 C118 C119 116.3(4) . .
F54 C118 C119 113.6(5) . .
F53 C118 C119 109.6(5) . .
F1 C118 C119 110.7(4) . .
C82 C119 C83 120.6(4) . .
C82 C119 C118 118.8(4) . .
C83 C119 C118 120.6(4) . .
F43 C120 F44 106.6(4) . .
F43 C120 F42 107.1(4) . .
F44 C120 F42 105.1(3) . .
F43 C120 C121 113.3(4) . .
F44 C120 C121 111.9(4) . .
F42 C120 C121 112.3(4) . .
C76 C121 C77 120.5(4) . .
C76 C121 C120 120.8(4) . .
C77 C121 C120 118.6(4) . .
C78 C122 C76 121.2(4) . .
C78 C122 C123 119.4(4) . .
C76 C122 C123 119.4(4) . .
F30 C123 F31 107.0(4) . .
F30 C123 F32 105.9(4) . .
F31 C123 F32 105.4(3) . .
F30 C123 C122 113.3(4) . .
F31 C123 C122 113.7(4) . .
F32 C123 C122 111.0(4) . .
F20 C124 F18 106.0(4) . .
F20 C124 F19 107.0(4) . .
F18 C124 F19 104.6(3) . .
F20 C124 C125 113.3(3) . .
F18 C124 C125 112.6(4) . .
F19 C124 C125 112.7(4) . .
C75 C125 C73 120.6(4) . .
C75 C125 C124 119.4(4) . .
C73 C125 C124 120.0(4) . .
C75 C126 C74 120.6(4) . .
C75 C126 C127 119.8(4) . .
C74 C126 C127 119.6(4) . .
F21 C127 F16 105.8(5) . .
F21 C127 F17 108.1(5) . .
F16 C127 F17 102.1(5) . .
F21 C127 C126 113.9(4) . .
F16 C127 C126 112.9(4) . .
F17 C127 C126 113.2(4) . .
C74 C128 C73 115.7(4) . .
C74 C128 B2 124.8(4) . .
C73 C128 B2 119.4(3) . .
F39 C129 F41 105.6(4) . .
F39 C129 F40 104.4(4) . .
F41 C129 F40 106.5(4) . .
F39 C129 C130 112.3(4) . .
F41 C129 C130 113.6(4) . .
F40 C129 C130 113.6(4) . .
C80 C130 C79 120.6(4) . .
C80 C130 C129 119.9(4) . .
C79 C130 C129 119.4(4) . .
F46 C131 F47 72.1(5) . .
F46 C131 F68 114.1(6) . .
F47 C131 F68 111.0(8) . .
F46 C131 F69 126.5(7) . .
F47 C131 F69 110.7(10) . .
F46 C131 F65 45.2(5) . .
F47 C131 F65 113.4(6) . .
F68 C131 F65 82.5(7) . .
F69 C131 F65 94.0(10) . .
F46 C131 C133 115.0(5) . .
F47 C131 C133 117.4(5) . .
F68 C131 C133 118.6(6) . .
F69 C131 C133 110.0(7) . .
F65 C131 C133 108.9(5) . .
F46 C131 F67 105.5(6) . .
F68 C131 F67 92.6(9) . .
F69 C131 F67 86.7(10) . .
F65 C131 F67 141.2(6) . .
C133 C131 F67 107.2(5) . .
C51 C52 H52A 109.5 . .
C51 C52 H52B 109.5 . .
H52A C52 H52B 109.5 . .
C51 C52 H52C 109.5 . .
H52A C52 H52C 109.5 . .
H52B C52 H52C 109.5 . .
F1 F52 F51 131.5(11) . .
F1 F52 C118 74.1(7) . .
F51 F52 C118 62.5(6) . .
F3 F54 C118 71.1(12) . .
F3 F54 F1 118.5(15) . .
C118 F54 F1 53.0(5) . .
F51 F53 C118 66.7(8) . .
F51 F53 F3 106.1(9) . .
C118 F53 F3 49.8(4) . .
F53 F51 F52 128.4(10) . .
F53 F51 C118 70.9(7) . .
F52 F51 C118 59.3(5) . .
F54 F3 C118 78.4(13) . .
F54 F3 F53 128.1(15) . .
C118 F3 F53 53.1(5) . .
F52 F1 C118 62.2(7) . .
F52 F1 F54 105.4(9) . .
C118 F1 F54 50.4(4) . .
F55 F7 C98 77.3(9) . .
F55 F7 F56 133.9(12) . .
C98 F7 F56 58.1(6) . .
F57 F9 C98 72.5(18) . .
F56 F8 C98 67.9(10) . .
F56 F8 F57 110.9(12) . .
C98 F8 F57 50.8(5) . .
F7 F55 C98 63.5(10) . .
F9 F57 C98 78.8(17) . .
F9 F57 F8 132(2) . .
C98 F57 F8 56.1(6) . .
F8 F56 C98 73.9(10) . .
F8 F56 F7 123.3(13) . .
C98 F56 F7 55.1(6) . .
F60 F11 C115 76.1(11) . .
F60 F11 F58 129.1(14) . .
C115 F11 F58 56.2(5) . .
F58 F12 C115 71.4(10) . .
F58 F12 F59 115.5(13) . .
C115 F12 F59 51.3(5) . .
F59 F10 C115 71.5(12) . .
F59 F10 F60 121.5(14) . .
C115 F10 F60 53.2(5) . .
F10 F59 C115 74.0(12) . .
F10 F59 F12 119.0(15) . .
C115 F59 F12 52.1(5) . .
F11 F60 C115 69.4(11) . .
F11 F60 F10 111.5(14) . .
C115 F60 F10 51.0(5) . .
F12 F58 C115 70.9(10) . .
F12 F58 F11 122.2(13) . .
C115 F58 F11 55.7(5) . .
C103 F45 F64 57.2(6) . .
C103 F45 F62 49.2(5) . .
F64 F45 F62 98.1(7) . .
F62 F25 C103 73.7(14) . .
F62 F25 F63 134.6(18) . .
C103 F25 F63 62.1(7) . .
F64 F29 F63 149.4(17) . .
F64 F29 C103 73.8(10) . .
F63 F29 C103 75.8(9) . .
F25 F62 C103 72.9(15) . .
F25 F62 F45 113.7(18) . .
C103 F62 F45 48.7(6) . .
F29 F63 C103 62.3(8) . .
F29 F63 F25 106.0(11) . .
C103 F63 F25 54.0(6) . .
F29 F64 C103 67.2(10) . .
F29 F64 F45 114.7(14) . .
C103 F64 F45 53.8(6) . .
F65 F46 C131 78.0(7) . .
F65 F46 F47 127.0(8) . .
C131 F46 F47 54.5(4) . .
F67 F47 C131 87.5(10) . .
F67 F47 F46 140.0(12) . .
C131 F47 F46 53.4(5) . .
F46 F65 C131 56.7(7) . .
F47 F67 C131 58.6(10) . .

loop_
_geom_bond_atom_site_label_1
_geom_bond_atom_site_label_2
_geom_bond_distance
_geom_bond_site_symmetry_2
Co1 C12 2.083(4) .
Co1 C11 2.085(4) .
Co1 Cl1 2.2020(11) .
Co1 P11 2.2536(12) .
Co1 P12 2.2546(12) .
B1 C104 1.635(6) .
B1 C117 1.638(6) .
B1 C99 1.639(6) .
B1 C94 1.644(6) .
Co2 C22 2.078(4) .
Co2 C21 2.100(4) .
Co2 Cl2 2.2063(12) .
Co2 P22 2.2591(12) .
Co2 P21 2.2598(12) .
C2 C5 1.24(3) 2_566
C2 C4 1.28(3) 2_566
C2 C3 1.28(3) 2_566
C2 C6 1.48(2) 2_566
C2 C6 1.49(3) .
C2 C2 1.84(5) 2_566
B2 C128 1.629(6) .
B2 C114 1.631(6) .
B2 C132 1.639(6) .
B2 C134 1.641(6) .
C7 C10 1.22(2) .
C7 C138 1.275(12) .
C7 C151 1.93(3) .
F6 C97 1.312(8) .
C6 C5 1.31(3) 2_566
C6 C2 1.48(2) 2_566
C6 C3 1.49(3) .
F5 C97 1.311(7) .
C5 C2 1.24(3) 2_566
C5 C6 1.31(3) 2_566
C5 C4 1.39(3) .
F4 C97 1.308(8) .
C4 C2 1.28(3) 2_566
C4 C3 1.36(3) .
C3 C2 1.28(3) 2_566
C10 C151 1.63(3) .
P11 C13 1.801(4) .
P11 C19 1.831(4) .
P11 C24 1.837(5) .
C11 C12 1.397(6) .
C11 C14 1.495(6) .
C11 H11 1.0000 .
P12 C32 1.802(4) .
P12 C35 1.836(5) .
P12 C37 1.836(5) .
C12 C27 1.497(6) .
C12 H12 1.0000 .
C13 C14 1.388(6) .
C13 C18 1.388(6) .
F13 C110 1.332(6) .
C14 C15 1.384(6) .
F14 C110 1.320(6) .
F15 C110 1.324(7) .
C15 C16 1.383(7) .
C15 H15 0.9500 .
C16 C17 1.384(7) .
C16 H16 0.9500 .
F16 C127 1.316(7) .
C17 C18 1.380(6) .
C17 H17 0.9500 .
F17 C127 1.321(6) .
C18 H18 0.9500 .
F18 C124 1.333(5) .
C19 C20 1.513(7) .
C19 C23 1.538(7) .
C19 H19 1.0000 .
F19 C124 1.344(5) .
C134 C77 1.392(6) .
C134 C78 1.401(6) .
C20 H20A 0.9800 .
C20 H20B 0.9800 .
C20 H20C 0.9800 .
F20 C124 1.319(5) .
P21 C46 1.793(5) .
P21 C57 1.830(5) .
P21 C60 1.841(5) .
F21 C127 1.284(6) .
C21 C22 1.374(6) .
C21 C45 1.513(7) .
C21 H21 1.0000 .
P22 C39 1.801(4) .
P22 C55 1.831(4) .
P22 C51 1.840(4) .
F22 C113 1.316(7) .
C22 C44 1.506(6) .
C22 H22 1.0000 .
F23 C113 1.305(7) .
C23 H15A 0.9800 .
C23 H15B 0.9800 .
C23 H15C 0.9800 .
C151 C138 1.29(2) 2_755
C138 C151 1.29(2) 2_755
C25 C24 1.538(7) .
C25 H25A 0.9800 .
C25 H25B 0.9800 .
C25 H25C 0.9800 .
C24 C26 1.523(7) .
C24 H24 1.0000 .
F24 C113 1.299(6) .
F26 C108 1.329(5) .
C26 H26A 0.9800 .
C26 H26B 0.9800 .
C26 H26C 0.9800 .
C27 C32 1.383(6) .
C27 C28 1.401(6) .
F27 C108 1.312(5) .
C28 C29 1.385(7) .
C28 H28 0.9500 .
F28 C108 1.321(5) .
C29 C30 1.377(8) .
C29 H29 0.9500 .
C132 C80 1.393(6) .
C132 C81 1.393(6) .
C133 C79 1.370(6) .
C133 C81 1.389(6) .
C133 C131 1.485(6) .
C30 C31 1.372(7) .
C30 H30 0.9500 .
F30 C123 1.325(5) .
C31 C32 1.392(6) .
C31 H31 0.9500 .
F31 C123 1.329(5) .
F32 C123 1.350(5) .
F33 C101 1.312(6) .
C33 C35 1.526(6) .
C33 H33A 0.9800 .
C33 H33B 0.9800 .
C33 H33C 0.9800 .
F34 C101 1.312(6) .
C34 C35 1.522(7) .
C34 H34A 0.9800 .
C34 H34B 0.9800 .
C34 H34C 0.9800 .
C35 H35 1.0000 .
F35 C101 1.293(6) .
F36 C106 1.327(5) .
C36 C37 1.512(8) .
C36 H36A 0.9800 .
C36 H36B 0.9800 .
C36 H36C 0.9800 .
C37 C38 1.526(8) .
C37 H37 1.0000 .
F37 C106 1.319(5) .
C39 C44 1.374(6) .
C39 C40 1.392(6) .
F39 C129 1.299(6) .
C38 H38A 0.9800 .
C38 H38B 0.9800 .
C38 H38C 0.9800 .
F38 C106 1.327(5) .
C40 C41 1.391(6) .
C40 H40 0.9500 .
F40 C129 1.317(6) .
C41 C42 1.374(7) .
C41 H41 0.9500 .
F41 C129 1.302(5) .
C44 C43 1.402(6) .
F44 C120 1.344(5) .
C43 C42 1.377(7) .
C43 H43 0.9500 .
F43 C120 1.329(5) .
C42 H42 0.9500 .
F42 C120 1.344(5) .
C47 C48 1.369(7) .
C47 C46 1.389(7) .
C47 H47 0.9500 .
C46 C45 1.379(7) .
C45 C50 1.394(7) .
C48 C49 1.369(9) .
C48 H48 0.9500 .
C49 C50 1.405(9) .
C49 H49 0.9500 .
C50 H50 0.9500 .
C51 C53 1.523(7) .
C51 C52 1.524(7) .
C51 H51 1.0000 .
C53 H53A 0.9800 .
C53 H53B 0.9800 .
C53 H53C 0.9800 .
C54 C55 1.532(6) .
C54 H54A 0.9800 .
C54 H54B 0.9800 .
C54 H54C 0.9800 .
C55 C56 1.523(6) .
C55 H55 1.0000 .
C56 H56A 0.9800 .
C56 H56B 0.9800 .
C56 H56C 0.9800 .
C57 C58 1.511(8) .
C57 C59 1.533(6) .
C57 H57 1.0000 .
C58 H58A 0.9800 .
C58 H58B 0.9800 .
C58 H58C 0.9800 .
C59 H59A 0.9800 .
C59 H59B 0.9800 .
C59 H59C 0.9800 .
C60 C62 1.507(8) .
C60 C61 1.523(8) .
C60 H60 1.0000 .
C61 H61A 0.9800 .
C61 H61B 0.9800 .
C61 H61C 0.9800 .
C62 H62A 0.9800 .
C62 H62B 0.9800 .
C62 H62C 0.9800 .
C63 C64 1.456(12) .
C63 H63A 0.9800 .
C63 H63B 0.9800 .
C63 H63C 0.9800 .
C65 C66 1.358(11) .
C65 C64 1.409(11) .
C65 H65 0.9500 .
C64 C69 1.377(10) .
C66 C67 1.400(11) .
C66 H66 0.9500 .
C67 C68 1.314(11) .
C67 H67 0.9500 .
C68 C69 1.421(11) .
C68 H68 0.9500 .
C69 H69 0.9500 .
C70 C111 1.394(6) .
C70 C114 1.395(6) .
C70 H70 0.9500 .
C71 C112 1.385(6) .
C71 C114 1.402(6) .
C71 H71 0.9500 .
C72 C112 1.376(7) .
C72 C111 1.383(7) .
C72 H72 0.9500 .
C73 C125 1.383(6) .
C73 C128 1.396(6) .
C73 H73 0.9500 .
C74 C128 1.395(6) .
C74 C126 1.400(6) .
C74 H74 0.9500 .
C75 C126 1.379(6) .
C75 C125 1.383(6) .
C75 H75 0.9500 .
C76 C121 1.381(6) .
C76 C122 1.390(6) .
C76 H76 0.9500 .
C77 C121 1.395(6) .
C77 H77 0.9500 .
C78 C122 1.374(6) .
C78 H78 0.9500 .
C79 C130 1.389(6) .
C79 H79 0.9500 .
C80 C130 1.381(6) .
C80 H80 0.9500 .
C81 H81 0.9500 .
C82 C119 1.381(6) .
C82 C116 1.383(6) .
C82 H82 0.9500 .
C83 C119 1.389(6) .
C83 C117 1.393(6) .
C83 H83 0.9500 .
C84 C116 1.391(6) .
C84 C117 1.396(6) .
C84 H84 0.9500 .
C85 C100 1.386(6) .
C85 C99 1.399(6) .
C85 H85 0.9500 .
C86 C102 1.385(6) .
C86 C99 1.394(6) .
C86 H86 0.9500 .
C87 C100 1.382(6) .
C87 C102 1.383(7) .
C87 H87 0.9500 .
C88 C95 1.386(6) .
C88 C94 1.390(6) .
C88 H88 0.9500 .
C89 C96 1.381(6) .
C89 C95 1.385(7) .
C89 H89 0.9500 .
C90 C96 1.389(6) .
C90 C94 1.396(6) .
C90 H90 0.9500 .
C91 C104 1.394(6) .
C91 C105 1.396(6) .
C91 H91 0.9500 .
C92 C107 1.388(6) .
C92 C104 1.405(6) .
C92 H92 0.9500 .
C93 C107 1.380(6) .
C93 C105 1.383(6) .
C93 H93 0.9500 .
C95 C97 1.488(7) .
C96 C98 1.468(7) .
C98 F7 1.292(8) .
C98 F57 1.295(14) .
C98 F9 1.332(10) .
C98 F56 1.337(12) .
C98 F8 1.387(9) .
C98 F55 1.408(12) .
C100 C101 1.498(7) .
C102 C103 1.476(7) .
C103 F45 1.321(9) .
C103 F29 1.322(10) .
C103 F25 1.325(10) .
C103 F62 1.331(15) .
C103 F64 1.377(13) .
C103 F63 1.448(13) .
C105 C106 1.492(6) .
C107 C108 1.485(6) .
C110 C111 1.497(7) .
C112 C113 1.486(7) .
C115 F59 1.321(12) .
C115 F11 1.332(9) .
C115 F12 1.337(9) .
C115 F10 1.339(9) .
C115 F58 1.341(11) .
C115 F60 1.381(12) .
C115 C116 1.466(6) .
C118 F52 1.280(10) .
C118 F3 1.296(8) .
C118 F51 1.320(8) .
C118 F54 1.342(11) .
C118 F53 1.358(10) .
C118 F1 1.392(8) .
C118 C119 1.478(6) .
C120 C121 1.490(6) .
C122 C123 1.487(6) .
C124 C125 1.489(6) .
C126 C127 1.482(6) .
C129 C130 1.490(6) .
C131 F46 1.258(8) .
C131 F47 1.275(8) .
C131 F68 1.273(15) .
C131 F69 1.34(2) .
C131 F65 1.471(12) .
C131 F67 1.492(12) .
C52 H52A 0.9800 .
C52 H52B 0.9800 .
C52 H52C 0.9800 .
F52 F1 1.000(10) .
F52 F51 1.264(11) .
F54 F3 0.694(11) .
F54 F1 1.694(12) .
F53 F51 0.968(10) .
F53 F3 1.656(12) .
F7 F55 0.911(12) .
F7 F56 1.447(14) .
F9 F57 0.652(14) .
F8 F56 0.893(10) .
F8 F57 1.600(16) .
F11 F60 0.804(10) .
F11 F58 1.496(14) .
F12 F58 0.865(11) .
F12 F59 1.647(14) .
F10 F59 0.789(12) .
F10 F60 1.671(14) .
F45 F64 1.530(14) .
F45 F62 1.741(15) .
F25 F62 0.763(12) .
F25 F63 1.470(14) .
F29 F64 0.901(11) .
F29 F63 0.999(11) .
F46 F65 1.068(11) .
F46 F47 1.491(11) .
F47 F67 0.831(10) .
